data_7107045
loop_
_publ_author_name
'Ryo Sekiya'
'Reiko Kuroda'

_publ_section_title
;
 Pd2+***O3SR^-^ interaction encourages anion encapsulation in a
 quadruply-stranded Pd complex to achieve chirality or high solubility
;
_journal_name_full Chem.Commun.
_journal_page_first 12346
_journal_paper_doi 10.1039/c1cc14982b
_journal_volume 47
_journal_year 2011
_chemical_absolute_configuration rmad
_chemical_formula_moiety 'C100 H80 N8 O12 Pd2, 4(C10 H15 O4 S), 6(C2 H6 O S)'
_chemical_formula_sum 'C152 H176 N8 O34 Pd2 S10'
_chemical_formula_weight 3192.41
_chemical_name_systematic
;
?
;
_space_group_IT_number 1
_symmetry_cell_setting triclinic
_symmetry_space_group_name_Hall 'P 1'
_symmetry_space_group_name_H-M 'P 1'
_atom_sites_solution_hydrogens geom
_atom_sites_solution_primary direct
_atom_sites_solution_secondary difmap
_audit_creation_date 2010-12-01T13:27:29-00:00
_audit_creation_method 'WinGX routine CIF_UPDATE'
_cell_angle_alpha 83.2980(10)
_cell_angle_beta 85.9920(10)
_cell_angle_gamma 63.9600(10)
_cell_formula_units_Z 1
_cell_length_a 14.6994(11)
_cell_length_b 16.5936(12)
_cell_length_c 17.1117(12)
_cell_measurement_reflns_used 7238
_cell_measurement_temperature 103(2)
_cell_measurement_theta_max 27.92
_cell_measurement_theta_min 1.73
_cell_volume 3723.7(5)
_computing_cell_refinement 'Bruker XSCANS'
_computing_data_collection 'Bruker XSCANS'
_computing_structure_refinement 'SHELXL-97 (Sheldrick, 1997)'
_computing_structure_solution 'SHELXS-97 (Sheldrick, 1997)'
_diffrn_ambient_temperature 103(2)
_diffrn_measured_fraction_theta_full 0.983
_diffrn_measured_fraction_theta_max 0.907
_diffrn_measurement_device_type 'Bruker P4'
_diffrn_measurement_method '\w scans'
_diffrn_radiation_monochromator graphite
_diffrn_radiation_probe x-ray
_diffrn_radiation_source 'fine-focus sealed tube'
_diffrn_radiation_type MoK\a
_diffrn_radiation_wavelength 0.71073
_diffrn_reflns_av_R_equivalents 0.0168
_diffrn_reflns_av_unetI/netI 0.0414
_diffrn_reflns_limit_h_max 8
_diffrn_reflns_limit_h_min -19
_diffrn_reflns_limit_k_max 19
_diffrn_reflns_limit_k_min -21
_diffrn_reflns_limit_l_max 21
_diffrn_reflns_limit_l_min -22
_diffrn_reflns_number 23115
_diffrn_reflns_theta_full 25
_diffrn_reflns_theta_max 27.92
_diffrn_reflns_theta_min 1.73
_exptl_absorpt_coefficient_mu 0.461
_exptl_absorpt_correction_T_max 0.9135
_exptl_absorpt_correction_T_min 0.9135
_exptl_absorpt_correction_type empirical
_exptl_absorpt_process_details 'SADABS ver 2.03'
_exptl_crystal_colour colorless
_exptl_crystal_density_diffrn 1.424
_exptl_crystal_density_method 'not measured'
_exptl_crystal_description block
_exptl_crystal_F_000 1668
_exptl_crystal_size_max 0.2
_exptl_crystal_size_mid 0.2
_exptl_crystal_size_min 0.2
_refine_diff_density_max 1.515
_refine_diff_density_min -0.637
_refine_diff_density_rms 0.077
_refine_ls_abs_structure_details 'Flack H D (1983), Acta Cryst. A39, 876-881'
_refine_ls_abs_structure_Flack -0.018(13)
_refine_ls_extinction_method none
_refine_ls_goodness_of_fit_ref 1.057
_refine_ls_hydrogen_treatment constr
_refine_ls_matrix_type full
_refine_ls_number_parameters 1875
_refine_ls_number_reflns 19148
_refine_ls_number_restraints 3
_refine_ls_restrained_S_all 1.057
_refine_ls_R_factor_all 0.04
_refine_ls_R_factor_gt 0.0361
_refine_ls_shift/su_max 0.001
_refine_ls_shift/su_mean 0.000
_refine_ls_structure_factor_coef Fsqd
_refine_ls_weighting_details 'calc w=1/[\s^2^(Fo^2^)+(0.0636P)^2^+0.1699P] where P=(Fo^2^+2Fc^2^)/3'
_refine_ls_weighting_scheme calc
_refine_ls_wR_factor_gt 0.0953
_refine_ls_wR_factor_ref 0.0974
_reflns_number_gt 17459
_reflns_number_total 19148
_reflns_threshold_expression >2sigma(I)
_cod_data_source_file c1cc14982b.txt
_cod_data_source_block host1+d-cam
_cod_depositor_comments
;
The following automatic conversions were performed:

'_diffrn_radiation_probe' value 'X-ray' changed to 'x-ray' according
to the built-in table from CIF Core dictionary named 'cif_core.dic'
version 2.4.1 from 2010-06-29.

Automatic conversion script
Id: cif_fix_values 1715 2011-07-08 13:25:40Z adriana 
;
_cod_database_code 7107045

loop_
_symmetry_equiv_pos_as_xyz
'x, y, z'

loop_
_atom_site_label
_atom_site_type_symbol
_atom_site_fract_x
_atom_site_fract_y
_atom_site_fract_z
_atom_site_U_iso_or_equiv
_atom_site_adp_type
_atom_site_occupancy
_atom_site_symmetry_multiplicity
_atom_site_calc_flag
_atom_site_refinement_flags
C001 C 1.1299(6) 0.1604(5) 0.6453(4) 0.054(2) Uani 1 1 d .
H00A H 1.0808 0.136 0.6607 0.081 Uiso 1 1 calc R
H00B H 1.1018 0.2095 0.6033 0.081 Uiso 1 1 calc R
H00C H 1.1443 0.1834 0.6908 0.081 Uiso 1 1 calc R
C002 C 1.1853(5) 0.0393(4) 0.5432(4) 0.0365(15) Uani 1 1 d .
H00D H 1.2381 -0.0105 0.517 0.055 Uiso 1 1 calc R
H00E H 1.1492 0.0895 0.5039 0.055 Uiso 1 1 calc R
H00F H 1.1375 0.0189 0.5711 0.055 Uiso 1 1 calc R
C501 C 0.8932(5) 0.3746(4) 0.3815(4) 0.0357(15) Uani 1 1 d .
H50A H 0.924 0.4158 0.3652 0.053 Uiso 1 1 calc R
H50B H 0.8206 0.4096 0.3918 0.053 Uiso 1 1 calc R
H50C H 0.9029 0.3359 0.3396 0.053 Uiso 1 1 calc R
C502 C 0.8757(5) 0.2458(4) 0.4823(4) 0.0365(15) Uani 1 1 d .
H50D H 0.8892 0.2085 0.4386 0.055 Uiso 1 1 calc R
H50E H 0.8039 0.2886 0.4832 0.055 Uiso 1 1 calc R
H50F H 0.8924 0.2071 0.5321 0.055 Uiso 1 1 calc R
C601 C 1.0927(5) 0.0984(4) 0.2938(4) 0.0376(14) Uani 1 1 d .
H60A H 1.0721 0.1375 0.2444 0.056 Uiso 1 1 calc R
H60B H 1.1653 0.0583 0.2908 0.056 Uiso 1 1 calc R
H60C H 1.079 0.1356 0.3376 0.056 Uiso 1 1 calc R
C602 C 1.0822(5) -0.0314(4) 0.3962(4) 0.0321(14) Uani 1 1 d .
H60D H 1.0706 0.0089 0.4371 0.048 Uiso 1 1 calc R
H60E H 1.1551 -0.0643 0.3858 0.048 Uiso 1 1 calc R
H60F H 1.0542 -0.0744 0.4139 0.048 Uiso 1 1 calc R
C701 C 0.8083(5) 0.4460(6) 0.8970(5) 0.066(3) Uani 1 1 d .
H70A H 0.7839 0.4049 0.9266 0.099 Uiso 1 1 calc R
H70B H 0.8804 0.4128 0.8838 0.099 Uiso 1 1 calc R
H70C H 0.77 0.472 0.8484 0.099 Uiso 1 1 calc R
C702 C 0.8540(7) 0.4624(7) 1.0387(5) 0.084(3) Uani 1 1 d .
H70D H 0.8628 0.499 1.0759 0.126 Uiso 1 1 calc R
H70E H 0.9205 0.4167 1.0231 0.126 Uiso 1 1 calc R
H70F H 0.8133 0.4326 1.0638 0.126 Uiso 1 1 calc R
C801 C 0.8527(5) 0.1825(5) 0.1289(4) 0.0463(17) Uani 1 1 d .
H80A H 0.8391 0.1624 0.0812 0.069 Uiso 1 1 calc R
H80B H 0.8794 0.1313 0.1693 0.069 Uiso 1 1 calc R
H80C H 0.9025 0.2068 0.1167 0.069 Uiso 1 1 calc R
C802 C 0.7950(5) 0.2980(4) 0.2372(3) 0.0337(14) Uani 1 1 d .
H80D H 0.8501 0.311 0.2131 0.051 Uiso 1 1 calc R
H80E H 0.822 0.2481 0.2787 0.051 Uiso 1 1 calc R
H80F H 0.7439 0.3515 0.26 0.051 Uiso 1 1 calc R
C901 C 0.1252(7) 0.8868(7) 0.7411(5) 0.089(3) Uani 1 1 d .
H90A H 0.1555 0.9288 0.7271 0.134 Uiso 1 1 calc R
H90B H 0.0532 0.9207 0.7541 0.134 Uiso 1 1 calc R
H90C H 0.1325 0.8522 0.6965 0.134 Uiso 1 1 calc R
C902 C 0.1700(6) 0.8981(5) 0.8814(5) 0.059(2) Uani 1 1 d .
H90D H 0.2113 0.8712 0.9284 0.088 Uiso 1 1 calc R
H90E H 0.0985 0.929 0.8972 0.088 Uiso 1 1 calc R
H90F H 0.1911 0.9415 0.8518 0.088 Uiso 1 1 calc R
O001 O 1.2781(5) 0.0028(4) 0.6769(3) 0.077(2) Uani 1 1 d .
O401 O 0.5903(3) 0.3828(2) 0.5702(2) 0.0258(8) Uani 1 1 d .
O403 O 0.6083(3) 0.5188(2) 0.5805(2) 0.0273(8) Uani 1 1 d .
O404 O 0.6580(3) 0.4452(2) 0.4588(2) 0.0269(7) Uani 1 1 d .
O501 O 1.0580(3) 0.2412(3) 0.4472(2) 0.0380(10) Uani 1 1 d .
O601 O 0.9164(3) 0.0952(3) 0.3311(3) 0.0417(11) Uani 1 1 d .
O701 O 0.6817(3) 0.5814(3) 0.9749(3) 0.0425(11) Uani 1 1 d .
O801 O 0.7054(4) 0.3446(4) 0.1006(3) 0.0676(17) Uani 1 1 d .
O901 O 0.2963(3) 0.7667(3) 0.8001(3) 0.0376(10) Uani 1 1 d .
S001 S 1.24162(13) 0.07545(13) 0.61143(11) 0.0472(4) Uani 1 1 d .
S501 S 0.95176(11) 0.30616(9) 0.46942(8) 0.0271(3) Uani 1 1 d .
S601 S 1.02251(12) 0.03229(10) 0.30933(9) 0.0295(3) Uani 1 1 d .
S701 S 0.79143(12) 0.53259(11) 0.95421(10) 0.0378(4) Uani 1 1 d .
S801 S 0.73852(12) 0.26754(12) 0.16439(10) 0.0395(4) Uani 1 1 d .
S901 S 0.18640(12) 0.81338(11) 0.82214(11) 0.0395(4) Uani 1 1 d .
C1 C 0.8765(4) 0.2219(4) 0.7685(3) 0.0237(12) Uani 1 1 d .
H1 H 0.8812 0.1682 0.7982 0.028 Uiso 1 1 calc R
C2 C 0.9463(4) 0.2524(4) 0.7786(3) 0.0241(12) Uani 1 1 d .
H2 H 0.9996 0.22 0.8146 0.029 Uiso 1 1 calc R
C3 C 0.9391(4) 0.3324(4) 0.7353(3) 0.0247(12) Uani 1 1 d .
H3 H 0.9866 0.3555 0.7423 0.03 Uiso 1 1 calc R
C4 C 0.8627(4) 0.3762(3) 0.6832(3) 0.0185(11) Uani 1 1 d .
C5 C 0.7944(4) 0.3414(3) 0.6756(3) 0.0185(11) Uani 1 1 d .
H5 H 0.7412 0.3721 0.6393 0.022 Uiso 1 1 calc R
C6 C 0.8433(4) 0.4646(3) 0.6325(3) 0.0211(11) Uani 1 1 d .
H6A H 0.8569 0.4534 0.5764 0.025 Uiso 1 1 calc R
H6B H 0.7717 0.5086 0.6386 0.025 Uiso 1 1 calc R
C7 C 0.9052(4) 0.5737(3) 0.6122(3) 0.0186(10) Uani 1 1 d .
C8 C 0.8463(4) 0.6138(3) 0.5464(3) 0.0211(11) Uani 1 1 d .
H8 H 0.802 0.5912 0.5305 0.025 Uiso 1 1 calc R
C9 C 0.8533(4) 0.6887(3) 0.5037(3) 0.0174(10) Uani 1 1 d .
H9 H 0.8147 0.7152 0.4575 0.021 Uiso 1 1 calc R
C10 C 0.9138(4) 0.7244(3) 0.5265(3) 0.0190(10) Uani 1 1 d .
C11 C 0.9711(4) 0.6839(3) 0.5944(3) 0.0227(11) Uani 1 1 d .
H11 H 1.0138 0.7077 0.611 0.027 Uiso 1 1 calc R
C12 C 0.9664(4) 0.6104(3) 0.6371(3) 0.0251(11) Uani 1 1 d .
H12 H 1.0047 0.5845 0.6836 0.03 Uiso 1 1 calc R
C13 C 0.9277(4) 0.7990(3) 0.4790(3) 0.0220(11) Uani 1 1 d .
C14 C 0.8541(4) 0.8527(3) 0.4159(3) 0.0176(10) Uani 1 1 d .
C15 C 0.7500(4) 0.8893(3) 0.4306(3) 0.0210(11) Uani 1 1 d .
H15 H 0.7247 0.8765 0.4808 0.025 Uiso 1 1 calc R
C16 C 0.6819(4) 0.9448(3) 0.3720(3) 0.0211(11) Uani 1 1 d .
H16 H 0.6111 0.9717 0.3828 0.025 Uiso 1 1 calc R
C17 C 0.7199(4) 0.9595(3) 0.2985(3) 0.0206(11) Uani 1 1 d .
C18 C 0.8226(4) 0.9255(3) 0.2825(3) 0.0211(11) Uani 1 1 d .
H18 H 0.8472 0.9382 0.2321 0.025 Uiso 1 1 calc R
C19 C 0.8906(4) 0.8714(4) 0.3426(3) 0.0230(11) Uani 1 1 d .
H19 H 0.9615 0.8478 0.3326 0.028 Uiso 1 1 calc R
C20 C 0.6840(4) 1.0301(3) 0.1674(3) 0.0229(11) Uani 1 1 d .
H20A H 0.7252 0.9722 0.1448 0.028 Uiso 1 1 calc R
H20B H 0.727 1.0618 0.17 0.028 Uiso 1 1 calc R
C21 C 0.5929(4) 1.0875(3) 0.1167(3) 0.0200(11) Uani 1 1 d .
C22 C 0.5131(4) 1.0662(4) 0.1143(3) 0.0213(11) Uani 1 1 d .
H22 H 0.513 1.0157 0.1466 0.026 Uiso 1 1 calc R
C23 C 0.4339(4) 1.1858(4) 0.0202(3) 0.0250(12) Uani 1 1 d .
H23 H 0.3782 1.2199 -0.0132 0.03 Uiso 1 1 calc R
C24 C 0.5131(4) 1.2101(4) 0.0195(4) 0.0291(13) Uani 1 1 d .
H24 H 0.512 1.2603 -0.0141 0.035 Uiso 1 1 calc R
C25 C 0.5930(4) 1.1603(3) 0.0684(3) 0.0228(12) Uani 1 1 d .
H25 H 0.648 1.1758 0.069 0.027 Uiso 1 1 calc R
C26 C 0.5547(4) 0.1430(4) 0.7507(3) 0.0263(12) Uani 1 1 d .
H26 H 0.6121 0.1029 0.7805 0.032 Uiso 1 1 calc R
C27 C 0.4758(5) 0.1225(4) 0.7472(4) 0.0313(13) Uani 1 1 d .
H27 H 0.4787 0.0681 0.7741 0.038 Uiso 1 1 calc R
C28 C 0.3914(4) 0.1795(4) 0.7050(3) 0.0258(12) Uani 1 1 d .
H28 H 0.336 0.1648 0.7029 0.031 Uiso 1 1 calc R
C29 C 0.3881(4) 0.2586(3) 0.6656(3) 0.0195(11) Uani 1 1 d .
C30 C 0.4721(4) 0.2765(3) 0.6707(3) 0.0180(10) Uani 1 1 d .
H30 H 0.471 0.3303 0.6436 0.022 Uiso 1 1 calc R
C31 C 0.2988(4) 0.3231(4) 0.6189(3) 0.0252(11) Uani 1 1 d .
H31A H 0.2447 0.3024 0.6243 0.03 Uiso 1 1 calc R
H31B H 0.2717 0.3835 0.6382 0.03 Uiso 1 1 calc R
C32 C 0.2579(4) 0.3794(3) 0.4851(3) 0.0163(10) Uani 1 1 d .
C33 C 0.1540(4) 0.4208(3) 0.5018(3) 0.0198(10) Uani 1 1 d .
H33 H 0.1288 0.4135 0.5535 0.024 Uiso 1 1 calc R
C34 C 0.0887(4) 0.4719(3) 0.4431(3) 0.0208(11) Uani 1 1 d .
H34 H 0.0179 0.4986 0.4542 0.025 Uiso 1 1 calc R
C35 C 0.1237(4) 0.4856(3) 0.3670(3) 0.0208(11) Uani 1 1 d .
C36 C 0.2274(4) 0.4451(3) 0.3516(3) 0.0209(11) Uani 1 1 d .
H36 H 0.2526 0.4545 0.3004 0.025 Uiso 1 1 calc R
C37 C 0.2942(4) 0.3918(3) 0.4092(3) 0.0206(11) Uani 1 1 d .
H37 H 0.3648 0.3635 0.3974 0.025 Uiso 1 1 calc R
C38 C 0.0477(4) 0.5422(3) 0.3052(3) 0.0222(11) Uani 1 1 d .
C39 C 0.0588(4) 0.6189(3) 0.2580(3) 0.0193(10) Uani 1 1 d .
C40 C 0.1285(4) 0.6503(4) 0.2772(3) 0.0225(12) Uani 1 1 d .
H40 H 0.1725 0.6199 0.3201 0.027 Uiso 1 1 calc R
C41 C 0.1343(4) 0.7235(3) 0.2356(3) 0.0182(10) Uani 1 1 d .
H41 H 0.1824 0.7434 0.2487 0.022 Uiso 1 1 calc R
C42 C 0.0681(4) 0.7686(3) 0.1735(3) 0.0202(11) Uani 1 1 d .
C43 C -0.0010(4) 0.7392(3) 0.1534(3) 0.0232(11) Uani 1 1 d .
H43 H -0.0454 0.7705 0.111 0.028 Uiso 1 1 calc R
C44 C -0.0057(4) 0.6644(4) 0.1948(3) 0.0258(12) Uani 1 1 d .
H44 H -0.0526 0.6439 0.1803 0.031 Uiso 1 1 calc R
C45 C 0.1384(4) 0.8745(3) 0.1491(3) 0.0198(11) Uani 1 1 d .
H45A H 0.2081 0.8275 0.1412 0.024 Uiso 1 1 calc R
H45B H 0.1293 0.8867 0.2051 0.024 Uiso 1 1 calc R
C46 C 0.1230(4) 0.9581(3) 0.0982(3) 0.0183(11) Uani 1 1 d .
C47 C 0.1927(4) 0.9921(3) 0.1047(3) 0.0191(11) Uani 1 1 d .
H47 H 0.2458 0.9613 0.1411 0.023 Uiso 1 1 calc R
C48 C 0.0444(4) 1.0053(4) 0.0450(3) 0.0231(12) Uani 1 1 d .
H48 H -0.0051 0.9844 0.039 0.028 Uiso 1 1 calc R
C49 C 0.0394(4) 1.0822(4) 0.0017(4) 0.0280(13) Uani 1 1 d .
H49 H -0.0139 1.1148 -0.0342 0.034 Uiso 1 1 calc R
C50 C 0.1117(4) 1.1121(4) 0.0103(3) 0.0220(12) Uani 1 1 d .
H50 H 0.1079 1.1652 -0.0201 0.026 Uiso 1 1 calc R
C51 C 0.8232(4) 0.0711(3) 0.6509(3) 0.0231(12) Uani 1 1 d .
H51 H 0.8489 0.0555 0.7027 0.028 Uiso 1 1 calc R
C52 C 0.8685(4) 0.0121(4) 0.5952(3) 0.0281(13) Uani 1 1 d .
H52 H 0.926 -0.0432 0.6081 0.034 Uiso 1 1 calc R
C53 C 0.8309(4) 0.0326(4) 0.5202(3) 0.0235(12) Uani 1 1 d .
H53 H 0.8628 -0.0074 0.4808 0.028 Uiso 1 1 calc R
C54 C 0.7464(4) 0.1118(3) 0.5038(3) 0.0186(11) Uani 1 1 d .
C55 C 0.7049(4) 0.1712(3) 0.5621(3) 0.0177(10) Uani 1 1 d .
H55 H 0.6481 0.2273 0.5503 0.021 Uiso 1 1 calc R
C56 C 0.6973(4) 0.1359(3) 0.4246(3) 0.0228(11) Uani 1 1 d .
H56A H 0.7481 0.106 0.3836 0.027 Uiso 1 1 calc R
H56B H 0.643 0.1157 0.4256 0.027 Uiso 1 1 calc R
C57 C 0.5577(4) 0.3656(3) 0.3340(3) 0.0216(11) Uani 1 1 d .
H57 H 0.58 0.3961 0.3663 0.026 Uiso 1 1 calc R
C58 C 0.4933(4) 0.4133(3) 0.2736(3) 0.0223(11) Uani 1 1 d .
H58 H 0.4743 0.476 0.2627 0.027 Uiso 1 1 calc R
C59 C 0.4553(4) 0.3711(3) 0.2281(3) 0.0204(11) Uani 1 1 d .
C60 C 0.5908(4) 0.2727(3) 0.3484(3) 0.0179(10) Uani 1 1 d .
C61 C 0.5534(4) 0.2282(3) 0.3033(3) 0.0200(10) Uani 1 1 d .
H61 H 0.5746 0.1651 0.3129 0.024 Uiso 1 1 calc R
C62 C 0.4844(4) 0.2792(4) 0.2442(3) 0.0216(11) Uani 1 1 d .
H62 H 0.457 0.2504 0.2146 0.026 Uiso 1 1 calc R
C63 C 0.3793(4) 0.4220(4) 0.1642(3) 0.0260(12) Uani 1 1 d .
C64 C 0.3808(4) 0.5069(3) 0.1241(3) 0.0204(11) Uani 1 1 d .
C65 C 0.4711(4) 0.5139(3) 0.1056(3) 0.0218(11) Uani 1 1 d .
H65 H 0.5338 0.4656 0.1216 0.026 Uiso 1 1 calc R
C66 C 0.4694(4) 0.5919(3) 0.0635(3) 0.0194(11) Uani 1 1 d .
H66 H 0.5314 0.595 0.0485 0.023 Uiso 1 1 calc R
C67 C 0.3801(4) 0.6635(3) 0.0438(3) 0.0188(11) Uani 1 1 d .
C68 C 0.2883(4) 0.6573(4) 0.0596(3) 0.0241(12) Uani 1 1 d .
H68 H 0.2261 0.7059 0.0428 0.029 Uiso 1 1 calc R
C69 C 0.2895(4) 0.5790(4) 0.1001(3) 0.0232(11) Uani 1 1 d .
H69 H 0.2276 0.5745 0.1116 0.028 Uiso 1 1 calc R
C70 C 0.4596(4) 0.7526(3) -0.0186(3) 0.0206(10) Uani 1 1 d .
H70G H 0.4938 0.7142 -0.0617 0.025 Uiso 1 1 calc R
H70H H 0.5068 0.7339 0.0257 0.025 Uiso 1 1 calc R
C71 C 0.4080(4) 0.9123(3) 0.0068(3) 0.0197(11) Uani 1 1 d .
H71 H 0.4197 0.8919 0.061 0.024 Uiso 1 1 calc R
C72 C 0.4281(4) 0.8508(3) -0.0469(3) 0.0196(11) Uani 1 1 d .
C73 C 0.4088(4) 0.8814(4) -0.1264(3) 0.0217(11) Uani 1 1 d .
H73 H 0.4202 0.8402 -0.1643 0.026 Uiso 1 1 calc R
C74 C 0.3731(4) 0.9720(4) -0.1486(3) 0.0214(11) Uani 1 1 d .
H74 H 0.361 0.9939 -0.2025 0.026 Uiso 1 1 calc R
C75 C 0.3548(4) 1.0318(3) -0.0927(3) 0.0176(10) Uani 1 1 d .
H75 H 0.3299 1.0945 -0.1084 0.021 Uiso 1 1 calc R
C76 C 0.6299(4) 0.3104(3) 0.8705(3) 0.0208(11) Uani 1 1 d .
H76 H 0.658 0.2484 0.8893 0.025 Uiso 1 1 calc R
C77 C 0.6055(4) 0.3732(4) 0.9236(3) 0.0240(12) Uani 1 1 d .
H77 H 0.6147 0.3554 0.9784 0.029 Uiso 1 1 calc R
C78 C 0.5671(4) 0.4633(3) 0.8949(3) 0.0224(11) Uani 1 1 d .
H78 H 0.5503 0.508 0.9303 0.027 Uiso 1 1 calc R
C79 C 0.5531(4) 0.4884(3) 0.8162(3) 0.0188(10) Uani 1 1 d .
C80 C 0.5764(4) 0.4202(3) 0.7665(3) 0.0180(10) Uani 1 1 d .
H80 H 0.5637 0.4366 0.7119 0.022 Uiso 1 1 calc R
C81 C 0.5175(4) 0.5849(3) 0.7802(3) 0.0202(10) Uani 1 1 d .
H81A H 0.4863 0.5938 0.7286 0.024 Uiso 1 1 calc R
H81B H 0.4678 0.6275 0.8154 0.024 Uiso 1 1 calc R
C82 C 0.6007(4) 0.6781(3) 0.7345(3) 0.0211(11) Uani 1 1 d .
C83 C 0.5078(4) 0.7495(3) 0.7111(3) 0.0195(11) Uani 1 1 d .
H83 H 0.4461 0.7442 0.7209 0.023 Uiso 1 1 calc R
C84 C 0.5085(4) 0.8276(3) 0.6734(3) 0.0197(11) Uani 1 1 d .
H84 H 0.4462 0.8768 0.6581 0.024 Uiso 1 1 calc R
C85 C 0.5981(4) 0.8360(3) 0.6572(3) 0.0204(11) Uani 1 1 d .
C86 C 0.6892(4) 0.7647(4) 0.6818(3) 0.0213(11) Uani 1 1 d .
H86 H 0.7507 0.7703 0.6727 0.026 Uiso 1 1 calc R
C87 C 0.6907(4) 0.6860(4) 0.7192(3) 0.0224(11) Uani 1 1 d .
H87 H 0.7533 0.6371 0.7346 0.027 Uiso 1 1 calc R
C88 C 0.5993(4) 0.9200(3) 0.6174(3) 0.0224(11) Uani 1 1 d .
C89 C 0.5264(5) 0.9725(4) 0.5540(3) 0.0269(12) Uani 1 1 d .
C90 C 0.4870(4) 0.9301(4) 0.5089(3) 0.0288(13) Uani 1 1 d .
H90 H 0.5053 0.8675 0.5203 0.035 Uiso 1 1 calc R
C91 C 0.4208(4) 0.9790(4) 0.4470(3) 0.0350(15) Uani 1 1 d .
H91 H 0.3955 0.95 0.4155 0.042 Uiso 1 1 calc R
C92 C 0.3937(5) 1.0698(4) 0.4333(3) 0.0416(17) Uani 1 1 d .
C93 C 0.4288(6) 1.1126(4) 0.4749(3) 0.0445(18) Uani 1 1 d .
H93 H 0.4071 1.1757 0.4641 0.053 Uiso 1 1 calc R
C94 C 0.4989(5) 1.0635(4) 0.5355(3) 0.0359(15) Uani 1 1 d .
H94 H 0.5269 1.0932 0.5635 0.043 Uiso 1 1 calc R
C95 C 0.2802(5) 1.2011(4) 0.3557(3) 0.0344(15) Uani 1 1 d .
H95A H 0.3334 1.2226 0.3547 0.041 Uiso 1 1 calc R
H95B H 0.228 1.2316 0.3957 0.041 Uiso 1 1 calc R
C96 C 0.2341(4) 1.2206(4) 0.2766(3) 0.0263(13) Uani 1 1 d .
C97 C 0.2766(4) 1.1619(4) 0.2202(3) 0.0216(11) Uani 1 1 d .
H97 H 0.3322 1.1055 0.2338 0.026 Uiso 1 1 calc R
C98 C 0.1510(4) 1.3023(4) 0.2564(4) 0.0287(13) Uani 1 1 d .
H98 H 0.1194 1.3436 0.2948 0.034 Uiso 1 1 calc R
C99 C 0.1145(5) 1.3234(4) 0.1806(3) 0.0282(13) Uani 1 1 d .
H99 H 0.0578 1.3789 0.1663 0.034 Uiso 1 1 calc R
C100 C 0.1633(4) 1.2609(3) 0.1259(3) 0.0252(12) Uani 1 1 d .
H100 H 0.1403 1.2746 0.0733 0.03 Uiso 1 1 calc R
C101 C 0.7940(5) -0.0294(3) 0.9713(3) 0.0240(12) Uani 1 1 d .
H10A H 0.8527 -0.0626 1.0061 0.029 Uiso 1 1 calc R
H10B H 0.7353 0.0044 1.0055 0.029 Uiso 1 1 calc R
C102 C 0.7712(4) -0.1006(4) 0.9370(3) 0.0227(12) Uani 1 1 d .
C103 C 0.7687(4) -0.1699(4) 1.0059(3) 0.0254(12) Uani 1 1 d .
C104 C 0.7755(5) -0.2491(4) 0.9684(3) 0.0308(13) Uani 1 1 d .
H10C H 0.7145 -0.2595 0.9806 0.037 Uiso 1 1 calc R
H10D H 0.8363 -0.3044 0.9855 0.037 Uiso 1 1 calc R
C105 C 0.7828(4) -0.2207(4) 0.8807(3) 0.0266(12) Uani 1 1 d .
H105 H 0.8119 -0.2717 0.8466 0.032 Uiso 1 1 calc R
C106 C 0.6774(5) -0.1490(4) 0.8579(4) 0.0326(13) Uani 1 1 d .
H10E H 0.6249 -0.1693 0.8763 0.039 Uiso 1 1 calc R
H10F H 0.6728 -0.1336 0.8002 0.039 Uiso 1 1 calc R
C107 C 0.6665(4) -0.0683(4) 0.9005(3) 0.0292(13) Uani 1 1 d .
H10G H 0.6125 -0.0546 0.9418 0.035 Uiso 1 1 calc R
H10H H 0.6508 -0.014 0.863 0.035 Uiso 1 1 calc R
C108 C 0.8433(4) -0.1647(4) 0.8787(3) 0.0259(12) Uani 1 1 d .
C109 C 0.8491(5) -0.1217(4) 0.7950(3) 0.0384(15) Uani 1 1 d .
H10I H 0.782 -0.0748 0.78 0.058 Uiso 1 1 calc R
H10J H 0.8723 -0.168 0.758 0.058 Uiso 1 1 calc R
H10K H 0.8969 -0.0949 0.7935 0.058 Uiso 1 1 calc R
C110 C 0.9515(5) -0.2161(4) 0.9115(4) 0.0334(14) Uani 1 1 d .
H11A H 0.9813 -0.1738 0.9134 0.05 Uiso 1 1 calc R
H11B H 0.9934 -0.2628 0.8773 0.05 Uiso 1 1 calc R
H11C H 0.9484 -0.2441 0.9647 0.05 Uiso 1 1 calc R
C201 C 0.4961(4) 0.7958(3) 0.3076(3) 0.0256(11) Uani 1 1 d .
H20C H 0.5302 0.8302 0.3255 0.031 Uiso 1 1 calc R
H20D H 0.4725 0.7699 0.3552 0.031 Uiso 1 1 calc R
C202 C 0.5751(4) 0.7179(3) 0.2644(3) 0.0251(11) Uani 1 1 d .
C203 C 0.5925(4) 0.7363(3) 0.1738(3) 0.0320(12) Uani 1 1 d .
H20E H 0.5381 0.7357 0.1433 0.038 Uiso 1 1 calc R
H20F H 0.5945 0.7953 0.1616 0.038 Uiso 1 1 calc R
C204 C 0.6939(5) 0.6599(4) 0.1554(3) 0.0352(13) Uani 1 1 d .
H20G H 0.7441 0.683 0.1365 0.042 Uiso 1 1 calc R
H20H H 0.6873 0.6247 0.115 0.042 Uiso 1 1 calc R
C205 C 0.7246(4) 0.6024(4) 0.2347(3) 0.0292(12) Uani 1 1 d .
H205 H 0.7982 0.5603 0.2389 0.035 Uiso 1 1 calc R
C206 C 0.6528(4) 0.5573(4) 0.2499(3) 0.0282(12) Uani 1 1 d .
H20I H 0.6459 0.5321 0.2022 0.034 Uiso 1 1 calc R
H20J H 0.6765 0.5087 0.2937 0.034 Uiso 1 1 calc R
C207 C 0.5549(4) 0.6343(3) 0.2713(3) 0.0284(12) Uani 1 1 d .
C208 C 0.6848(4) 0.6734(3) 0.2941(3) 0.0232(11) Uani 1 1 d .
C209 C 0.7365(4) 0.7368(4) 0.2843(3) 0.0309(12) Uani 1 1 d .
H20K H 0.706 0.7826 0.3216 0.046 Uiso 1 1 calc R
H20L H 0.7275 0.7663 0.2305 0.046 Uiso 1 1 calc R
H20M H 0.8089 0.702 0.2945 0.046 Uiso 1 1 calc R
C210 C 0.6948(5) 0.6325(4) 0.3792(3) 0.0306(13) Uani 1 1 d .
H21A H 0.7666 0.6007 0.3924 0.046 Uiso 1 1 calc R
H21B H 0.6644 0.59 0.386 0.046 Uiso 1 1 calc R
H21C H 0.6599 0.6805 0.4139 0.046 Uiso 1 1 calc R
C301 C 0.2112(4) 1.4346(3) -0.1531(3) 0.0193(11) Uani 1 1 d .
C302 C 0.2193(4) 1.5044(3) -0.2192(3) 0.0244(12) Uani 1 1 d .
H30A H 0.165 1.523 -0.2578 0.029 Uiso 1 1 calc R
H30B H 0.2857 1.4786 -0.2471 0.029 Uiso 1 1 calc R
C303 C 0.2077(4) 1.5863(3) -0.1758(3) 0.0269(12) Uani 1 1 d .
H30C H 0.2673 1.5993 -0.1856 0.032 Uiso 1 1 calc R
H30D H 0.1457 1.641 -0.1918 0.032 Uiso 1 1 calc R
C304 C 0.2003(4) 1.5521(4) -0.0894(3) 0.0271(12) Uani 1 1 d .
H304 H 0.172 1.6005 -0.0527 0.033 Uiso 1 1 calc R
C305 C 0.3063(5) 1.4773(4) -0.0679(4) 0.0317(13) Uani 1 1 d .
H30E H 0.3597 1.4973 -0.0841 0.038 Uiso 1 1 calc R
H30F H 0.3107 1.4585 -0.0106 0.038 Uiso 1 1 calc R
C306 C 0.3152(4) 1.4012(3) -0.1147(3) 0.0201(11) Uani 1 1 d .
C307 C 0.1377(4) 1.4971(3) -0.0917(3) 0.0217(11) Uani 1 1 d .
C308 C 0.0312(4) 1.5513(4) -0.1231(3) 0.0266(12) Uani 1 1 d .
H30G H 0.0024 1.5101 -0.1326 0.04 Uiso 1 1 calc R
H30H H 0.0339 1.5866 -0.1726 0.04 Uiso 1 1 calc R
H30I H -0.0114 1.592 -0.0845 0.04 Uiso 1 1 calc R
C309 C 0.1283(5) 1.4518(4) -0.0117(3) 0.0265(12) Uani 1 1 d .
H30J H 0.1958 1.4088 0.0065 0.04 Uiso 1 1 calc R
H30K H 0.0866 1.4198 -0.0154 0.04 Uiso 1 1 calc R
H30L H 0.0964 1.4974 0.0257 0.04 Uiso 1 1 calc R
C311 C 0.1950(4) 1.3635(3) -0.1877(3) 0.0196(11) Uani 1 1 d .
H31C H 0.2582 1.3283 -0.2169 0.023 Uiso 1 1 calc R
H31D H 0.1417 1.395 -0.2274 0.023 Uiso 1 1 calc R
C401 C 0.3918(4) 0.6114(3) 0.5300(3) 0.0176(10) Uani 1 1 d .
C402 C 0.3601(3) 0.5892(3) 0.6138(3) 0.0214(9) Uani 1 1 d .
C403 C 0.2668(4) 0.6742(3) 0.6339(3) 0.0239(11) Uani 1 1 d .
H40A H 0.2809 0.7023 0.6766 0.029 Uiso 1 1 calc R
H40B H 0.2085 0.6608 0.65 0.029 Uiso 1 1 calc R
C404 C 0.2465(4) 0.7356(3) 0.5558(3) 0.0213(11) Uani 1 1 d .
H404 H 0.1749 0.7823 0.5498 0.026 Uiso 1 1 calc R
C405 C 0.3250(4) 0.7731(3) 0.5474(3) 0.0281(12) Uani 1 1 d .
H40C H 0.3278 0.7993 0.5958 0.034 Uiso 1 1 calc R
H40D H 0.3106 0.8195 0.5021 0.034 Uiso 1 1 calc R
C406 C 0.4260(4) 0.6866(3) 0.5335(3) 0.0230(10) Uani 1 1 d .
H40E H 0.4601 0.6957 0.4836 0.028 Uiso 1 1 calc R
H40F H 0.4731 0.6717 0.5773 0.028 Uiso 1 1 calc R
C407 C 0.2826(4) 0.6648(3) 0.4944(3) 0.0178(10) Uani 1 1 d .
C408 C 0.2232(4) 0.6092(3) 0.4972(3) 0.0230(10) Uani 1 1 d .
H40G H 0.1534 0.6484 0.4813 0.034 Uiso 1 1 calc R
H40H H 0.2228 0.5814 0.551 0.034 Uiso 1 1 calc R
H40I H 0.2549 0.5621 0.4613 0.034 Uiso 1 1 calc R
C409 C 0.2808(4) 0.7072(3) 0.4101(3) 0.0241(11) Uani 1 1 d .
H40J H 0.3091 0.6596 0.3742 0.036 Uiso 1 1 calc R
H40K H 0.3213 0.7413 0.406 0.036 Uiso 1 1 calc R
H40L H 0.2108 0.7478 0.3958 0.036 Uiso 1 1 calc R
C410 C 0.4648(3) 0.5307(3) 0.4877(2) 0.0174(9) Uani 1 1 d .
H41A H 0.4731 0.5528 0.4326 0.021 Uiso 1 1 calc R
H41B H 0.4324 0.4897 0.4862 0.021 Uiso 1 1 calc R
N1 N 0.8005(3) 0.2660(3) 0.7173(2) 0.0157(9) Uani 1 1 d .
N2 N 0.4346(3) 1.1161(3) 0.0665(2) 0.0167(9) Uani 1 1 d .
N3 N 0.5535(3) 0.2210(3) 0.7120(2) 0.0163(9) Uani 1 1 d .
N4 N 0.1882(3) 1.0672(3) 0.0614(2) 0.0178(9) Uani 1 1 d .
N5 N 0.7436(3) 0.1504(3) 0.6343(2) 0.0195(10) Uani 1 1 d .
N6 N 0.3719(3) 1.0017(3) -0.0164(2) 0.0172(9) Uani 1 1 d .
N7 N 0.6156(3) 0.3336(3) 0.7929(2) 0.0166(9) Uani 1 1 d .
N8 N 0.2429(3) 1.1811(3) 0.1463(2) 0.0163(9) Uani 1 1 d .
Pd1 Pd 0.678199(18) 0.240720(16) 0.714603(14) 0.01484(8) Uani 1 1 d .
Pd2 Pd 0.310596(18) 1.091896(15) 0.065031(14) 0.01519(8) Uani 1 1 d .
O1 O 0.9079(3) 0.4996(2) 0.6568(2) 0.0215(8) Uani 1 1 d .
O2 O 0.9992(3) 0.8153(3) 0.4889(2) 0.0287(9) Uani 1 1 d .
O3 O 0.6472(3) 1.0141(2) 0.2439(2) 0.0211(8) Uani 1 1 d .
O4 O 0.3310(3) 0.3274(2) 0.5378(2) 0.0210(8) Uani 1 1 d .
O5 O -0.0237(3) 0.5263(3) 0.2959(3) 0.0359(10) Uani 1 1 d .
O6 O 0.0662(3) 0.8436(2) 0.1293(2) 0.0232(8) Uani 1 1 d .
O7 O 0.6560(3) 0.2316(2) 0.4080(2) 0.0233(8) Uani 1 1 d .
O8 O 0.3192(3) 0.3959(3) 0.1467(2) 0.0341(10) Uani 1 1 d .
O9 O 0.3685(3) 0.7446(2) 0.0065(2) 0.0243(8) Uani 1 1 d .
O10 O 0.6089(3) 0.5972(2) 0.7715(2) 0.0230(8) Uani 1 1 d .
O11 O 0.6604(4) 0.9454(3) 0.6365(2) 0.0377(11) Uani 1 1 d .
O12 O 0.3213(4) 1.1091(3) 0.3731(2) 0.0417(11) Uani 1 1 d .
O101 O 0.7589(3) -0.1581(2) 1.07447(17) 0.0346(7) Uani 1 1 d .
O102 O 0.7453(3) 0.0890(3) 0.8468(2) 0.0279(9) Uani 1 1 d .
O103 O 0.9226(3) 0.0057(3) 0.8775(2) 0.0288(9) Uani 1 1 d .
O104 O 0.8099(3) 0.1176(2) 0.9616(2) 0.0271(9) Uani 1 1 d .
O201 O 0.4781(3) 0.6279(2) 0.2936(2) 0.0401(8) Uani 1 1 d .
O202 O 0.4163(3) 0.9353(3) 0.2037(2) 0.0332(9) Uani 1 1 d .
O203 O 0.3562(3) 0.8219(3) 0.2070(3) 0.0485(13) Uani 1 1 d .
O204 O 0.3145(3) 0.9184(3) 0.3133(3) 0.0498(12) Uani 1 1 d .
O301 O 0.3885(2) 1.3338(2) -0.12491(17) 0.0288(6) Uani 1 1 d .
O302 O 0.2306(3) 1.2470(2) -0.0636(2) 0.0219(8) Uani 1 1 d .
O303 O 0.0566(3) 1.3305(2) -0.1029(2) 0.0271(9) Uani 1 1 d .
O304 O 0.1759(3) 1.2173(2) -0.1829(2) 0.0266(9) Uani 1 1 d .
O402 O 0.3955(2) 0.51905(19) 0.65338(15) 0.0259(6) Uani 1 1 d .
S101 S 0.82011(9) 0.05180(8) 0.90844(7) 0.0180(3) Uani 1 1 d .
S201 S 0.38743(10) 0.87337(9) 0.25323(9) 0.0263(3) Uani 1 1 d .
S301 S 0.16140(10) 1.28399(8) -0.12907(7) 0.0183(3) Uani 1 1 d .
S401 S 0.59031(9) 0.46478(8) 0.52792(7) 0.0173(3) Uani 1 1 d .

loop_
_atom_site_aniso_label
_atom_site_aniso_U_11
_atom_site_aniso_U_22
_atom_site_aniso_U_33
_atom_site_aniso_U_23
_atom_site_aniso_U_13
_atom_site_aniso_U_12
C001 0.049(4) 0.051(4) 0.054(4) -0.027(3) -0.015(4) -0.006(4)
C002 0.037(3) 0.037(3) 0.032(3) -0.004(3) -0.007(3) -0.012(3)
C501 0.034(3) 0.033(3) 0.036(3) 0.012(2) -0.006(3) -0.013(3)
C502 0.049(4) 0.021(3) 0.039(3) 0.002(2) 0.009(3) -0.017(3)
C601 0.031(3) 0.031(3) 0.046(4) 0.000(3) 0.010(3) -0.011(2)
C602 0.027(3) 0.034(3) 0.037(3) 0.007(2) -0.007(2) -0.016(2)
C701 0.023(3) 0.074(5) 0.085(6) -0.048(4) -0.009(4) 0.006(3)
C702 0.042(4) 0.121(7) 0.045(5) -0.017(5) -0.004(4) 0.008(5)
C801 0.039(4) 0.052(4) 0.039(4) -0.018(3) -0.008(3) -0.008(3)
C802 0.040(3) 0.030(3) 0.034(3) -0.011(3) -0.007(3) -0.015(3)
C901 0.040(5) 0.126(8) 0.059(5) -0.031(5) -0.008(4) 0.008(5)
C902 0.037(4) 0.064(5) 0.069(5) -0.047(4) -0.003(4) -0.005(3)
O001 0.078(4) 0.064(3) 0.042(3) -0.010(2) -0.032(3) 0.018(3)
O401 0.0269(18) 0.0229(17) 0.0258(17) 0.0053(13) -0.0073(14) -0.0102(15)
O403 0.0260(17) 0.0226(17) 0.0287(17) -0.0080(13) -0.0095(14) -0.0039(14)
O404 0.0242(17) 0.0328(18) 0.0246(16) -0.0011(13) 0.0007(13) -0.0138(15)
O501 0.0224(19) 0.036(2) 0.041(2) 0.0006(19) 0.0016(17) -0.0008(18)
O601 0.035(2) 0.035(2) 0.051(3) 0.001(2) -0.003(2) -0.012(2)
O701 0.028(2) 0.046(2) 0.050(3) -0.0192(19) 0.0073(19) -0.0104(19)
O801 0.060(3) 0.072(3) 0.037(3) -0.004(2) -0.022(2) 0.005(3)
O901 0.025(2) 0.039(2) 0.048(2) -0.0198(18) 0.0111(18) -0.0114(17)
S001 0.0324(8) 0.0629(11) 0.0423(10) -0.0170(8) -0.0064(7) -0.0134(8)
S501 0.0265(6) 0.0254(7) 0.0268(7) -0.0037(5) 0.0011(5) -0.0089(5)
S601 0.0307(7) 0.0272(7) 0.0284(7) -0.0052(5) -0.0004(6) -0.0102(6)
S701 0.0249(7) 0.0396(8) 0.0535(10) -0.0156(7) 0.0073(7) -0.0167(6)
S801 0.0259(7) 0.0545(10) 0.0367(9) -0.0166(7) -0.0028(6) -0.0129(7)
S901 0.0239(7) 0.0361(8) 0.0622(11) -0.0211(7) 0.0133(7) -0.0145(6)
C1 0.025(3) 0.023(3) 0.024(3) 0.000(2) -0.002(2) -0.012(2)
C2 0.018(3) 0.029(3) 0.024(3) 0.009(2) -0.007(2) -0.010(2)
C3 0.023(3) 0.024(3) 0.032(3) -0.002(2) -0.004(2) -0.015(2)
C4 0.020(3) 0.018(3) 0.016(3) 0.001(2) 0.001(2) -0.008(2)
C5 0.019(3) 0.023(3) 0.016(3) -0.004(2) -0.007(2) -0.010(2)
C6 0.030(3) 0.014(2) 0.021(3) 0.0028(19) -0.005(2) -0.011(2)
C7 0.016(2) 0.015(2) 0.022(2) 0.0007(17) -0.0006(18) -0.0053(18)
C8 0.021(3) 0.021(3) 0.023(3) -0.003(2) -0.004(2) -0.010(2)
C9 0.014(2) 0.017(2) 0.022(3) -0.0005(19) -0.003(2) -0.007(2)
C10 0.019(2) 0.014(2) 0.021(2) 0.0008(17) -0.0010(18) -0.0041(18)
C11 0.020(2) 0.025(2) 0.027(2) 0.0003(18) -0.0070(18) -0.013(2)
C12 0.022(2) 0.028(2) 0.025(2) 0.0057(18) -0.0098(19) -0.011(2)
C13 0.020(2) 0.017(2) 0.029(3) -0.004(2) -0.002(2) -0.007(2)
C14 0.020(2) 0.015(2) 0.021(3) 0.0022(19) -0.005(2) -0.010(2)
C15 0.020(2) 0.025(3) 0.019(3) -0.003(2) 0.000(2) -0.011(2)
C16 0.022(2) 0.018(2) 0.019(3) -0.0021(19) 0.001(2) -0.006(2)
C17 0.020(2) 0.020(3) 0.022(3) -0.0073(19) -0.005(2) -0.007(2)
C18 0.025(2) 0.020(2) 0.017(2) 0.0015(17) -0.0043(19) -0.008(2)
C19 0.015(2) 0.026(3) 0.027(3) -0.003(2) -0.005(2) -0.007(2)
C20 0.022(2) 0.032(3) 0.014(2) 0.0025(17) -0.0026(17) -0.012(2)
C21 0.019(2) 0.022(2) 0.016(2) -0.0009(18) -0.0028(19) -0.006(2)
C22 0.025(3) 0.023(2) 0.013(2) 0.0026(18) -0.0048(19) -0.008(2)
C23 0.025(3) 0.023(3) 0.030(3) 0.009(2) -0.007(2) -0.014(2)
C24 0.023(3) 0.032(3) 0.032(3) 0.017(2) -0.009(2) -0.015(2)
C25 0.024(3) 0.021(3) 0.028(3) 0.002(2) 0.000(2) -0.015(2)
C26 0.025(3) 0.024(3) 0.028(3) 0.011(2) -0.011(2) -0.011(2)
C27 0.029(3) 0.024(3) 0.042(3) 0.011(2) -0.009(2) -0.015(2)
C28 0.019(3) 0.035(3) 0.025(3) -0.002(2) -0.003(2) -0.013(2)
C29 0.014(2) 0.025(2) 0.016(2) 0.0004(18) 0.0012(18) -0.0060(19)
C30 0.016(2) 0.019(2) 0.019(2) 0.0002(17) 0.0032(19) -0.0087(19)
C31 0.017(2) 0.032(3) 0.023(2) 0.0045(18) -0.0028(18) -0.008(2)
C32 0.021(2) 0.010(2) 0.018(2) 0.0045(17) -0.0043(19) -0.0070(19)
C33 0.017(2) 0.020(2) 0.022(2) -0.0029(17) 0.0035(18) -0.0082(19)
C34 0.021(2) 0.022(2) 0.022(2) 0.0004(18) 0.0010(19) -0.012(2)
C35 0.022(2) 0.017(2) 0.025(3) 0.000(2) -0.001(2) -0.009(2)
C36 0.027(3) 0.015(2) 0.019(3) 0.0036(19) 0.000(2) -0.009(2)
C37 0.012(2) 0.020(2) 0.028(3) -0.003(2) 0.0001(19) -0.0047(19)
C38 0.019(2) 0.018(2) 0.026(3) 0.0032(19) -0.008(2) -0.005(2)
C39 0.016(2) 0.021(2) 0.022(2) 0.0010(18) -0.0022(18) -0.0086(19)
C40 0.026(3) 0.023(3) 0.015(3) 0.001(2) -0.006(2) -0.007(2)
C41 0.018(2) 0.019(2) 0.021(3) -0.0012(19) -0.003(2) -0.011(2)
C42 0.023(2) 0.018(2) 0.021(2) 0.0002(18) -0.0010(19) -0.010(2)
C43 0.024(2) 0.026(2) 0.023(2) 0.0070(18) -0.0093(18) -0.015(2)
C44 0.022(2) 0.026(2) 0.034(3) 0.004(2) -0.006(2) -0.016(2)
C45 0.019(2) 0.021(2) 0.026(3) -0.001(2) -0.006(2) -0.014(2)
C46 0.019(3) 0.018(3) 0.018(3) -0.006(2) 0.000(2) -0.007(2)
C47 0.021(3) 0.014(2) 0.017(3) 0.005(2) 0.004(2) -0.004(2)
C48 0.019(3) 0.030(3) 0.021(3) 0.004(2) -0.004(2) -0.013(2)
C49 0.023(3) 0.027(3) 0.034(3) 0.008(2) -0.012(3) -0.013(3)
C50 0.020(3) 0.022(3) 0.022(3) 0.006(2) -0.001(2) -0.008(2)
C51 0.023(3) 0.019(3) 0.026(3) 0.002(2) -0.006(2) -0.009(2)
C52 0.027(3) 0.016(3) 0.033(3) -0.001(2) -0.009(3) -0.001(2)
C53 0.030(3) 0.022(3) 0.020(3) -0.008(2) 0.001(2) -0.011(2)
C54 0.025(3) 0.013(2) 0.017(3) 0.0012(19) -0.001(2) -0.008(2)
C55 0.019(2) 0.014(2) 0.019(3) -0.0053(19) -0.002(2) -0.005(2)
C56 0.024(3) 0.020(2) 0.024(3) -0.001(2) -0.004(2) -0.008(2)
C57 0.038(3) 0.017(2) 0.019(2) -0.0022(17) 0.000(2) -0.019(2)
C58 0.031(3) 0.022(2) 0.021(3) -0.0061(19) 0.003(2) -0.018(2)
C59 0.024(3) 0.017(2) 0.017(3) 0.0026(18) -0.001(2) -0.007(2)
C60 0.023(2) 0.022(2) 0.017(2) -0.0053(18) 0.0032(19) -0.017(2)
C61 0.024(2) 0.016(2) 0.028(3) 0.0001(19) 0.000(2) -0.016(2)
C62 0.027(3) 0.025(3) 0.019(3) -0.0064(19) -0.002(2) -0.016(2)
C63 0.030(3) 0.026(3) 0.024(3) -0.004(2) 0.001(2) -0.014(2)
C64 0.028(3) 0.017(2) 0.017(2) -0.0022(18) -0.002(2) -0.010(2)
C65 0.028(3) 0.016(2) 0.019(3) -0.0019(19) -0.004(2) -0.007(2)
C66 0.025(3) 0.022(2) 0.014(2) -0.0032(18) 0.0034(19) -0.014(2)
C67 0.027(3) 0.016(2) 0.016(2) -0.0048(18) 0.001(2) -0.011(2)
C68 0.017(2) 0.020(2) 0.030(3) -0.002(2) -0.003(2) -0.003(2)
C69 0.022(3) 0.023(3) 0.026(3) -0.008(2) 0.000(2) -0.010(2)
C70 0.019(2) 0.021(2) 0.018(2) -0.0005(16) -0.0028(17) -0.0061(18)
C71 0.021(2) 0.016(2) 0.020(3) 0.0029(18) -0.002(2) -0.007(2)
C72 0.018(2) 0.016(2) 0.025(3) -0.0042(18) 0.0011(19) -0.0068(19)
C73 0.024(2) 0.028(3) 0.016(2) -0.0042(18) -0.0020(18) -0.013(2)
C74 0.021(2) 0.024(2) 0.020(3) 0.0037(19) -0.002(2) -0.011(2)
C75 0.022(2) 0.015(2) 0.017(2) -0.0010(17) 0.002(2) -0.009(2)
C76 0.018(2) 0.022(2) 0.022(3) 0.0035(19) -0.003(2) -0.010(2)
C77 0.032(3) 0.029(3) 0.014(2) -0.0052(19) 0.001(2) -0.016(2)
C78 0.022(2) 0.021(2) 0.024(3) -0.0064(18) 0.0015(19) -0.008(2)
C79 0.016(2) 0.019(2) 0.021(2) 0.0007(18) -0.0009(18) -0.0085(19)
C80 0.017(2) 0.024(3) 0.016(2) -0.0039(19) -0.0014(18) -0.011(2)
C81 0.019(2) 0.015(2) 0.027(2) -0.0025(17) -0.0031(18) -0.0073(18)
C82 0.022(3) 0.020(2) 0.017(3) -0.0028(19) -0.001(2) -0.005(2)
C83 0.017(2) 0.020(2) 0.018(2) -0.0041(19) -0.0036(19) -0.004(2)
C84 0.019(2) 0.021(2) 0.014(2) -0.0055(19) 0.0003(19) -0.004(2)
C85 0.026(3) 0.020(2) 0.014(2) -0.0052(18) 0.000(2) -0.009(2)
C86 0.023(3) 0.024(2) 0.019(3) -0.0021(19) 0.002(2) -0.013(2)
C87 0.025(3) 0.022(2) 0.021(3) -0.0008(19) -0.006(2) -0.010(2)
C88 0.025(3) 0.023(3) 0.017(3) -0.004(2) 0.005(2) -0.009(2)
C89 0.034(3) 0.030(3) 0.017(3) -0.006(2) 0.009(2) -0.016(2)
C90 0.025(3) 0.036(3) 0.016(3) 0.002(2) 0.003(2) -0.005(2)
C91 0.025(3) 0.048(4) 0.016(3) -0.010(2) 0.002(2) 0.000(3)
C92 0.048(4) 0.039(3) 0.014(3) 0.000(2) -0.001(3) 0.002(3)
C93 0.064(4) 0.024(3) 0.022(3) -0.003(2) 0.004(3) 0.002(3)
C94 0.052(4) 0.020(3) 0.024(3) -0.001(2) 0.009(3) -0.007(3)
C95 0.039(3) 0.035(3) 0.023(3) -0.014(2) -0.003(3) -0.008(3)
C96 0.020(3) 0.038(3) 0.027(3) -0.014(2) 0.000(2) -0.015(2)
C97 0.018(2) 0.023(3) 0.023(3) 0.002(2) 0.000(2) -0.010(2)
C98 0.025(3) 0.025(3) 0.037(3) -0.011(2) 0.006(3) -0.011(2)
C99 0.031(3) 0.022(3) 0.030(3) -0.003(2) -0.001(3) -0.010(2)
C100 0.034(3) 0.020(3) 0.020(3) 0.001(2) 0.001(2) -0.011(2)
C101 0.035(3) 0.017(2) 0.022(3) 0.000(2) -0.001(2) -0.014(2)
C102 0.018(2) 0.023(3) 0.029(3) -0.007(2) 0.000(2) -0.010(2)
C103 0.023(3) 0.032(3) 0.027(3) 0.001(2) 0.002(2) -0.019(2)
C104 0.033(3) 0.027(3) 0.033(3) 0.000(2) 0.000(2) -0.015(2)
C105 0.030(3) 0.025(3) 0.031(3) -0.006(2) -0.002(2) -0.017(2)
C106 0.034(3) 0.039(3) 0.033(3) -0.001(2) -0.010(2) -0.023(3)
C107 0.026(3) 0.029(3) 0.028(3) 0.009(2) -0.009(2) -0.009(2)
C108 0.027(3) 0.025(3) 0.024(3) 0.001(2) -0.002(2) -0.010(2)
C109 0.049(4) 0.045(4) 0.030(3) -0.009(3) 0.008(3) -0.029(3)
C110 0.026(3) 0.025(3) 0.050(4) -0.007(2) 0.004(3) -0.012(2)
C201 0.021(2) 0.024(2) 0.030(3) -0.0015(18) -0.0067(19) -0.0073(19)
C202 0.021(2) 0.021(2) 0.026(2) 0.0030(17) -0.0065(19) -0.0034(19)
C203 0.047(3) 0.027(2) 0.022(2) 0.0037(17) -0.008(2) -0.016(2)
C204 0.043(3) 0.045(3) 0.026(3) -0.010(2) 0.004(2) -0.026(3)
C205 0.020(2) 0.026(3) 0.036(3) -0.004(2) -0.006(2) -0.005(2)
C206 0.031(3) 0.026(2) 0.032(3) -0.0034(19) -0.010(2) -0.014(2)
C207 0.027(2) 0.028(2) 0.032(3) 0.0069(19) -0.014(2) -0.014(2)
C208 0.022(2) 0.024(2) 0.029(3) -0.0062(19) -0.0006(19) -0.014(2)
C209 0.029(3) 0.030(3) 0.036(3) -0.008(2) 0.003(2) -0.014(2)
C210 0.030(3) 0.034(3) 0.027(3) 0.001(2) -0.007(2) -0.013(2)
C301 0.018(2) 0.016(2) 0.022(3) 0.0041(19) -0.002(2) -0.006(2)
C302 0.024(3) 0.023(3) 0.020(3) 0.004(2) -0.006(2) -0.005(2)
C303 0.027(3) 0.021(2) 0.035(3) -0.0033(19) 0.002(2) -0.013(2)
C304 0.030(3) 0.024(3) 0.027(3) -0.0042(19) 0.000(2) -0.012(2)
C305 0.032(3) 0.037(3) 0.033(3) -0.007(2) -0.004(2) -0.020(3)
C306 0.021(2) 0.024(3) 0.021(2) 0.0032(19) -0.002(2) -0.015(2)
C307 0.020(2) 0.017(2) 0.029(3) -0.0096(19) 0.007(2) -0.009(2)
C308 0.016(2) 0.021(3) 0.039(3) -0.006(2) 0.003(2) -0.004(2)
C309 0.033(3) 0.025(3) 0.023(3) -0.007(2) 0.003(2) -0.013(2)
C311 0.017(2) 0.024(3) 0.016(2) -0.0014(19) -0.001(2) -0.008(2)
C401 0.021(2) 0.0132(19) 0.018(2) -0.0019(15) -0.0054(17) -0.0060(17)
C402 0.019(2) 0.026(2) 0.021(2) -0.0025(16) -0.0019(16) -0.0104(18)
C403 0.019(2) 0.025(2) 0.021(2) -0.0042(17) 0.0004(17) -0.0026(19)
C404 0.020(2) 0.018(2) 0.025(2) -0.0100(17) -0.0008(18) -0.0047(19)
C405 0.025(2) 0.016(2) 0.037(3) -0.0087(19) -0.005(2) -0.001(2)
C406 0.020(2) 0.015(2) 0.034(3) -0.0036(18) -0.0046(19) -0.0056(17)
C407 0.014(2) 0.020(2) 0.016(2) 0.0014(16) -0.0045(16) -0.0040(17)
C408 0.023(2) 0.020(2) 0.027(2) -0.0010(18) -0.0056(18) -0.0103(19)
C409 0.025(2) 0.021(2) 0.027(3) 0.0064(19) -0.013(2) -0.010(2)
C410 0.016(2) 0.0168(19) 0.016(2) -0.0016(15) -0.0052(16) -0.0026(17)
N1 0.018(2) 0.014(2) 0.016(2) -0.0007(16) -0.0017(18) -0.0069(18)
N2 0.015(2) 0.019(2) 0.017(2) -0.0012(17) -0.0002(17) -0.0092(18)
N3 0.020(2) 0.014(2) 0.016(2) 0.0018(16) -0.0021(18) -0.0092(18)
N4 0.020(2) 0.017(2) 0.017(2) -0.0018(17) -0.0004(18) -0.0089(19)
N5 0.024(2) 0.017(2) 0.016(2) 0.0014(17) 0.0013(18) -0.0094(19)
N6 0.014(2) 0.016(2) 0.022(2) -0.0031(17) -0.0007(18) -0.0069(17)
N7 0.015(2) 0.019(2) 0.014(2) 0.0013(16) -0.0013(17) -0.0071(18)
N8 0.016(2) 0.017(2) 0.019(2) -0.0015(17) -0.0014(17) -0.0101(18)
Pd1 0.01542(17) 0.01493(17) 0.01487(18) -0.00093(13) -0.00141(14) -0.00721(14)
Pd2 0.01605(18) 0.01530(17) 0.01577(18) -0.00195(13) 0.00018(14) -0.00819(14)
O1 0.0242(17) 0.0209(17) 0.0237(18) 0.0062(13) -0.0072(14) -0.0147(15)
O2 0.0250(19) 0.0265(19) 0.037(2) 0.0084(16) -0.0098(16) -0.0150(16)
O3 0.0174(17) 0.0213(18) 0.0179(18) 0.0022(14) -0.0033(14) -0.0030(14)
O4 0.0194(17) 0.0218(17) 0.0196(18) 0.0015(13) -0.0032(14) -0.0073(15)
O5 0.029(2) 0.034(2) 0.052(3) 0.0204(19) -0.0207(19) -0.0234(19)
O6 0.0249(18) 0.0234(17) 0.0263(19) 0.0075(14) -0.0118(15) -0.0157(15)
O7 0.0308(19) 0.0130(16) 0.027(2) -0.0034(14) -0.0092(16) -0.0090(15)
O8 0.035(2) 0.036(2) 0.039(2) 0.0022(18) -0.0102(19) -0.023(2)
O9 0.0228(19) 0.0209(18) 0.030(2) -0.0010(15) -0.0004(16) -0.0104(15)
O10 0.0208(18) 0.0171(17) 0.029(2) 0.0035(14) -0.0048(15) -0.0073(15)
O11 0.052(3) 0.039(2) 0.033(2) 0.0043(18) -0.006(2) -0.031(2)
O12 0.060(3) 0.046(3) 0.022(2) 0.0017(18) -0.007(2) -0.026(2)
O101 0.049(2) 0.0346(17) 0.0250(15) 0.0002(12) -0.0003(14) -0.0233(16)
O102 0.027(2) 0.0223(19) 0.032(2) 0.0025(16) -0.0100(17) -0.0084(16)
O103 0.0200(18) 0.029(2) 0.040(2) -0.0042(17) 0.0047(16) -0.0130(16)
O104 0.028(2) 0.0207(19) 0.034(2) -0.0047(17) -0.0040(18) -0.0115(17)
O201 0.0366(19) 0.0385(19) 0.0499(19) 0.0047(15) -0.0073(16) -0.0220(16)
O202 0.036(2) 0.0263(18) 0.037(2) 0.0085(15) -0.0059(17) -0.0151(17)
O203 0.041(2) 0.028(2) 0.079(3) 0.010(2) -0.041(2) -0.0159(19)
O204 0.0241(19) 0.054(3) 0.053(2) 0.0072(19) 0.0076(17) -0.0047(19)
O301 0.0172(14) 0.0288(16) 0.0342(16) 0.0023(12) -0.0037(12) -0.0052(13)
O302 0.0254(19) 0.0228(18) 0.0194(17) 0.0051(14) -0.0089(15) -0.0127(16)
O303 0.0203(18) 0.0251(19) 0.035(2) -0.0056(16) -0.0013(16) -0.0079(16)
O304 0.030(2) 0.028(2) 0.026(2) -0.0070(16) -0.0055(18) -0.0152(18)
O402 0.0210(14) 0.0276(15) 0.0216(13) 0.0052(11) -0.0023(11) -0.0052(13)
S101 0.0168(6) 0.0170(6) 0.0200(7) 0.0006(5) -0.0033(5) -0.0073(5)
S201 0.0201(6) 0.0190(6) 0.0367(8) 0.0073(5) -0.0105(6) -0.0065(5)
S301 0.0184(6) 0.0189(6) 0.0195(7) -0.0001(5) -0.0035(5) -0.0099(5)
S401 0.0180(6) 0.0158(6) 0.0174(6) -0.0015(4) -0.0023(5) -0.0064(5)

loop_
_atom_type_symbol
_atom_type_description
_atom_type_scat_dispersion_real
_atom_type_scat_dispersion_imag
_atom_type_scat_source
C C 0.0033 0.0016 'International Tables Vol C Tables 4.2.6.8 and 6.1.1.4'
H H 0 0 'International Tables Vol C Tables 4.2.6.8 and 6.1.1.4'
N N 0.0061 0.0033 'International Tables Vol C Tables 4.2.6.8 and 6.1.1.4'
Pd Pd -0.9988 1.0072 'International Tables Vol C Tables 4.2.6.8 and 6.1.1.4'
O O 0.0106 0.006 'International Tables Vol C Tables 4.2.6.8 and 6.1.1.4'
S S 0.1246 0.1234 'International Tables Vol C Tables 4.2.6.8 and 6.1.1.4'

loop_
_geom_angle_atom_site_label_1
_geom_angle_atom_site_label_2
_geom_angle_atom_site_label_3
_geom_angle
S001 C001 H00A 109.5
S001 C001 H00B 109.5
H00A C001 H00B 109.5
S001 C001 H00C 109.5
H00A C001 H00C 109.5
H00B C001 H00C 109.5
S001 C002 H00D 109.5
S001 C002 H00E 109.5
H00D C002 H00E 109.5
S001 C002 H00F 109.5
H00D C002 H00F 109.5
H00E C002 H00F 109.5
S501 C501 H50A 109.5
S501 C501 H50B 109.5
H50A C501 H50B 109.5
S501 C501 H50C 109.5
H50A C501 H50C 109.5
H50B C501 H50C 109.5
S501 C502 H50D 109.5
S501 C502 H50E 109.5
H50D C502 H50E 109.5
S501 C502 H50F 109.5
H50D C502 H50F 109.5
H50E C502 H50F 109.5
S601 C601 H60A 109.5
S601 C601 H60B 109.5
H60A C601 H60B 109.5
S601 C601 H60C 109.5
H60A C601 H60C 109.5
H60B C601 H60C 109.5
S601 C602 H60D 109.5
S601 C602 H60E 109.5
H60D C602 H60E 109.5
S601 C602 H60F 109.5
H60D C602 H60F 109.5
H60E C602 H60F 109.5
S701 C701 H70A 109.5
S701 C701 H70B 109.5
H70A C701 H70B 109.5
S701 C701 H70C 109.5
H70A C701 H70C 109.5
H70B C701 H70C 109.5
S701 C702 H70D 109.5
S701 C702 H70E 109.5
H70D C702 H70E 109.5
S701 C702 H70F 109.5
H70D C702 H70F 109.5
H70E C702 H70F 109.5
S801 C801 H80A 109.5
S801 C801 H80B 109.5
H80A C801 H80B 109.5
S801 C801 H80C 109.5
H80A C801 H80C 109.5
H80B C801 H80C 109.5
S801 C802 H80D 109.5
S801 C802 H80E 109.5
H80D C802 H80E 109.5
S801 C802 H80F 109.5
H80D C802 H80F 109.5
H80E C802 H80F 109.5
S901 C901 H90A 109.5
S901 C901 H90B 109.5
H90A C901 H90B 109.5
S901 C901 H90C 109.5
H90A C901 H90C 109.5
H90B C901 H90C 109.5
S901 C902 H90D 109.5
S901 C902 H90E 109.5
H90D C902 H90E 109.5
S901 C902 H90F 109.5
H90D C902 H90F 109.5
H90E C902 H90F 109.5
O001 S001 C001 106.5(4)
O001 S001 C002 106.7(3)
C001 S001 C002 96.9(3)
O501 S501 C502 108.1(3)
O501 S501 C501 107.5(3)
C502 S501 C501 96.7(3)
O601 S601 C602 107.6(3)
O601 S601 C601 106.7(3)
C602 S601 C601 97.1(3)
O701 S701 C701 108.8(3)
O701 S701 C702 108.0(3)
C701 S701 C702 96.8(4)
O801 S801 C801 105.9(3)
O801 S801 C802 106.2(3)
C801 S801 C802 96.4(3)
O901 S901 C901 107.1(4)
O901 S901 C902 108.2(3)
C901 S901 C902 95.4(4)
N1 C1 C2 121.6(5)
N1 C1 H1 119.2
C2 C1 H1 119.2
C1 C2 C3 119.5(5)
C1 C2 H2 120.3
C3 C2 H2 120.3
C4 C3 C2 118.6(5)
C4 C3 H3 120.7
C2 C3 H3 120.7
C3 C4 C5 119.0(5)
C3 C4 C6 125.1(5)
C5 C4 C6 115.8(5)
N1 C5 C4 122.4(5)
N1 C5 H5 118.8
C4 C5 H5 118.8
O1 C6 C4 109.0(4)
O1 C6 H6A 109.9
C4 C6 H6A 109.9
O1 C6 H6B 109.9
C4 C6 H6B 109.9
H6A C6 H6B 108.3
O1 C7 C8 124.4(5)
O1 C7 C12 115.6(4)
C8 C7 C12 120.0(5)
C7 C8 C9 118.7(5)
C7 C8 H8 120.7
C9 C8 H8 120.7
C10 C9 C8 122.0(5)
C10 C9 H9 119
C8 C9 H9 119
C9 C10 C11 118.3(5)
C9 C10 C13 122.6(5)
C11 C10 C13 119.0(5)
C12 C11 C10 121.2(5)
C12 C11 H11 119.4
C10 C11 H11 119.4
C11 C12 C7 119.8(5)
C11 C12 H12 120.1
C7 C12 H12 120.1
O2 C13 C10 121.6(5)
O2 C13 C14 119.8(5)
C10 C13 C14 118.6(4)
C19 C14 C15 119.4(5)
C19 C14 C13 118.9(5)
C15 C14 C13 121.6(5)
C14 C15 C16 120.8(5)
C14 C15 H15 119.6
C16 C15 H15 119.6
C17 C16 C15 118.7(5)
C17 C16 H16 120.6
C15 C16 H16 120.6
C18 C17 C16 121.8(5)
C18 C17 O3 123.3(5)
C16 C17 O3 114.8(5)
C17 C18 C19 118.9(5)
C17 C18 H18 120.6
C19 C18 H18 120.6
C14 C19 C18 120.2(5)
C14 C19 H19 119.9
C18 C19 H19 119.9
O3 C20 C21 107.6(4)
O3 C20 H20A 110.2
C21 C20 H20A 110.2
O3 C20 H20B 110.2
C21 C20 H20B 110.2
H20A C20 H20B 108.5
C22 C21 C25 119.1(5)
C22 C21 C20 121.7(5)
C25 C21 C20 119.1(5)
N2 C22 C21 120.9(5)
N2 C22 H22 119.6
C21 C22 H22 119.6
N2 C23 C24 121.3(5)
N2 C23 H23 119.4
C24 C23 H23 119.4
C25 C24 C23 118.8(5)
C25 C24 H24 120.6
C23 C24 H24 120.6
C24 C25 C21 119.5(5)
C24 C25 H25 120.3
C21 C25 H25 120.3
C27 C26 N3 121.3(5)
C27 C26 H26 119.4
N3 C26 H26 119.4
C26 C27 C28 120.8(5)
C26 C27 H27 119.6
C28 C27 H27 119.6
C27 C28 C29 119.2(5)
C27 C28 H28 120.4
C29 C28 H28 120.4
C28 C29 C30 117.9(5)
C28 C29 C31 121.7(5)
C30 C29 C31 120.4(5)
N3 C30 C29 122.6(5)
N3 C30 H30 118.7
C29 C30 H30 118.7
O4 C31 C29 108.1(4)
O4 C31 H31A 110.1
C29 C31 H31A 110.1
O4 C31 H31B 110.1
C29 C31 H31B 110.1
H31A C31 H31B 108.4
O4 C32 C33 125.6(4)
O4 C32 C37 114.7(4)
C33 C32 C37 119.8(5)
C34 C33 C32 119.5(5)
C34 C33 H33 120.3
C32 C33 H33 120.3
C33 C34 C35 121.5(5)
C33 C34 H34 119.3
C35 C34 H34 119.3
C36 C35 C34 118.4(5)
C36 C35 C38 122.9(5)
C34 C35 C38 118.7(5)
C37 C36 C35 121.1(5)
C37 C36 H36 119.4
C35 C36 H36 119.4
C36 C37 C32 119.8(5)
C36 C37 H37 120.1
C32 C37 H37 120.1
O5 C38 C39 120.8(5)
O5 C38 C35 119.4(5)
C39 C38 C35 119.8(5)
C44 C39 C40 118.6(5)
C44 C39 C38 119.0(5)
C40 C39 C38 122.3(5)
C41 C40 C39 121.5(5)
C41 C40 H40 119.2
C39 C40 H40 119.2
C40 C41 C42 118.8(5)
C40 C41 H41 120.6
C42 C41 H41 120.6
O6 C42 C43 115.7(4)
O6 C42 C41 123.5(4)
C43 C42 C41 120.9(5)
C44 C43 C42 120.2(5)
C44 C43 H43 119.9
C42 C43 H43 119.9
C43 C44 C39 120.0(5)
C43 C44 H44 120
C39 C44 H44 120
O6 C45 C46 109.2(4)
O6 C45 H45A 109.8
C46 C45 H45A 109.8
O6 C45 H45B 109.8
C46 C45 H45B 109.8
H45A C45 H45B 108.3
C47 C46 C48 117.6(5)
C47 C46 C45 116.5(5)
C48 C46 C45 125.8(5)
N4 C47 C46 122.7(5)
N4 C47 H47 118.7
C46 C47 H47 118.7
C49 C48 C46 119.5(5)
C49 C48 H48 120.2
C46 C48 H48 120.2
C48 C49 C50 120.0(5)
C48 C49 H49 120
C50 C49 H49 120
N4 C50 C49 121.1(5)
N4 C50 H50 119.4
C49 C50 H50 119.4
N5 C51 C52 121.6(5)
N5 C51 H51 119.2
C52 C51 H51 119.2
C51 C52 C53 120.1(5)
C51 C52 H52 119.9
C53 C52 H52 119.9
C54 C53 C52 118.6(5)
C54 C53 H53 120.7
C52 C53 H53 120.7
C53 C54 C55 119.0(5)
C53 C54 C56 121.5(5)
C55 C54 C56 119.6(4)
N5 C55 C54 121.3(4)
N5 C55 H55 119.3
C54 C55 H55 119.3
O7 C56 C54 107.7(4)
O7 C56 H56A 110.2
C54 C56 H56A 110.2
O7 C56 H56B 110.2
C54 C56 H56B 110.2
H56A C56 H56B 108.5
C58 C57 C60 120.4(5)
C58 C57 H57 119.8
C60 C57 H57 119.8
C57 C58 C59 121.0(5)
C57 C58 H58 119.5
C59 C58 H58 119.5
C62 C59 C58 118.9(5)
C62 C59 C63 118.2(5)
C58 C59 C63 122.7(5)
O7 C60 C57 115.9(4)
O7 C60 C61 124.2(4)
C57 C60 C61 119.8(5)
C62 C61 C60 118.5(4)
C62 C61 H61 120.8
C60 C61 H61 120.8
C59 C62 C61 121.2(5)
C59 C62 H62 119.4
C61 C62 H62 119.4
O8 C63 C64 121.5(5)
O8 C63 C59 121.4(5)
C64 C63 C59 117.2(5)
C65 C64 C69 119.0(5)
C65 C64 C63 121.9(5)
C69 C64 C63 119.0(5)
C64 C65 C66 120.0(5)
C64 C65 H65 120
C66 C65 H65 120
C67 C66 C65 120.7(5)
C67 C66 H66 119.6
C65 C66 H66 119.6
C66 C67 O9 126.2(5)
C66 C67 C68 120.3(5)
O9 C67 C68 113.5(5)
C69 C68 C67 119.1(5)
C69 C68 H68 120.4
C67 C68 H68 120.4
C68 C69 C64 120.7(5)
C68 C69 H69 119.7
C64 C69 H69 119.7
O9 C70 C72 106.5(4)
O9 C70 H70G 110.4
C72 C70 H70G 110.4
O9 C70 H70H 110.4
C72 C70 H70H 110.4
H70G C70 H70H 108.6
N6 C71 C72 121.0(5)
N6 C71 H71 119.5
C72 C71 H71 119.5
C71 C72 C73 119.3(5)
C71 C72 C70 119.8(5)
C73 C72 C70 120.6(5)
C74 C73 C72 118.7(5)
C74 C73 H73 120.7
C72 C73 H73 120.7
C73 C74 C75 120.3(5)
C73 C74 H74 119.9
C75 C74 H74 119.9
N6 C75 C74 120.4(4)
N6 C75 H75 119.8
C74 C75 H75 119.8
N7 C76 C77 122.4(5)
N7 C76 H76 118.8
C77 C76 H76 118.8
C76 C77 C78 118.0(5)
C76 C77 H77 121
C78 C77 H77 121
C79 C78 C77 120.7(5)
C79 C78 H78 119.7
C77 C78 H78 119.7
C78 C79 C80 117.5(5)
C78 C79 C81 123.4(5)
C80 C79 C81 119.0(5)
N7 C80 C79 122.4(5)
N7 C80 H80 118.8
C79 C80 H80 118.8
O10 C81 C79 103.7(4)
O10 C81 H81A 111
C79 C81 H81A 111
O10 C81 H81B 111
C79 C81 H81B 111
H81A C81 H81B 109
O10 C82 C87 116.3(5)
O10 C82 C83 123.1(5)
C87 C82 C83 120.6(5)
C84 C83 C82 118.2(5)
C84 C83 H83 120.9
C82 C83 H83 120.9
C83 C84 C85 121.8(5)
C83 C84 H84 119.1
C85 C84 H84 119.1
C84 C85 C86 118.9(5)
C84 C85 C88 122.0(5)
C86 C85 C88 119.0(5)
C87 C86 C85 120.5(5)
C87 C86 H86 119.7
C85 C86 H86 119.7
C86 C87 C82 120.0(5)
C86 C87 H87 120
C82 C87 H87 120
O11 C88 C85 120.2(5)
O11 C88 C89 120.3(5)
C85 C88 C89 119.6(5)
C94 C89 C90 118.2(6)
C94 C89 C88 121.0(5)
C90 C89 C88 120.8(5)
C89 C90 C91 120.9(6)
C89 C90 H90 119.5
C91 C90 H90 119.5
C92 C91 C90 118.1(6)
C92 C91 H91 121
C90 C91 H91 121
C93 C92 C91 122.9(6)
C93 C92 O12 126.6(6)
C91 C92 O12 110.4(6)
C92 C93 C94 119.7(6)
C92 C93 H93 120.2
C94 C93 H93 120.2
C89 C94 C93 120.2(6)
C89 C94 H94 119.9
C93 C94 H94 119.9
O12 C95 C96 106.5(5)
O12 C95 H95A 110.4
C96 C95 H95A 110.4
O12 C95 H95B 110.4
C96 C95 H95B 110.4
H95A C95 H95B 108.6
C97 C96 C98 118.3(5)
C97 C96 C95 121.0(5)
C98 C96 C95 120.6(5)
N8 C97 C96 122.5(5)
N8 C97 H97 118.8
C96 C97 H97 118.8
C99 C98 C96 120.3(5)
C99 C98 H98 119.8
C96 C98 H98 119.8
C98 C99 C100 118.0(5)
C98 C99 H99 121
C100 C99 H99 121
N8 C100 C99 121.2(5)
N8 C100 H100 119.4
C99 C100 H100 119.4
C102 C101 S101 121.0(4)
C102 C101 H10A 107.1
S101 C101 H10A 107.1
C102 C101 H10B 107.1
S101 C101 H10B 107.1
H10A C101 H10B 106.8
C108 C102 C107 103.1(4)
C108 C102 C101 122.7(5)
C107 C102 C101 117.4(5)
C108 C102 C103 100.4(4)
C107 C102 C103 101.9(4)
C101 C102 C103 108.3(4)
O101 C103 C104 128.4(5)
O101 C103 C102 125.6(5)
C104 C103 C102 105.9(5)
C103 C104 C105 102.5(4)
C103 C104 H10C 111.3
C105 C104 H10C 111.3
C103 C104 H10D 111.3
C105 C104 H10D 111.3
H10C C104 H10D 109.2
C106 C105 C104 106.0(5)
C106 C105 C108 102.1(4)
C104 C105 C108 103.6(5)
C106 C105 H105 114.6
C104 C105 H105 114.6
C108 C105 H105 114.6
C105 C106 C107 103.0(4)
C105 C106 H10E 111.2
C107 C106 H10E 111.2
C105 C106 H10F 111.2
C107 C106 H10F 111.2
H10E C106 H10F 109.1
C106 C107 C102 103.6(5)
C106 C107 H10G 111
C102 C107 H10G 111
C106 C107 H10H 111
C102 C107 H10H 111
H10G C107 H10H 109
C102 C108 C109 116.0(5)
C102 C108 C105 94.0(4)
C109 C108 C105 111.1(5)
C102 C108 C110 111.1(5)
C109 C108 C110 109.1(5)
C105 C108 C110 115.2(5)
C108 C109 H10I 109.5
C108 C109 H10J 109.5
H10I C109 H10J 109.5
C108 C109 H10K 109.5
H10I C109 H10K 109.5
H10J C109 H10K 109.5
C108 C110 H11A 109.5
C108 C110 H11B 109.5
H11A C110 H11B 109.5
C108 C110 H11C 109.5
H11A C110 H11C 109.5
H11B C110 H11C 109.5
C202 C201 S201 116.6(4)
C202 C201 H20C 108.1
S201 C201 H20C 108.1
C202 C201 H20D 108.1
S201 C201 H20D 108.1
H20C C201 H20D 107.3
C207 C202 C201 113.8(4)
C207 C202 C208 99.0(4)
C201 C202 C208 117.7(4)
C207 C202 C203 104.3(4)
C201 C202 C203 117.9(4)
C208 C202 C203 101.5(4)
C204 C203 C202 104.4(4)
C204 C203 H20E 110.9
C202 C203 H20E 110.9
C204 C203 H20F 110.9
C202 C203 H20F 110.9
H20E C203 H20F 108.9
C203 C204 C205 103.5(4)
C203 C204 H20G 111.1
C205 C204 H20G 111.1
C203 C204 H20H 111.1
C205 C204 H20H 111.1
H20G C204 H20H 109
C208 C205 C206 102.0(4)
C208 C205 C204 102.8(4)
C206 C205 C204 105.9(5)
C208 C205 H205 114.9
C206 C205 H205 114.9
C204 C205 H205 114.9
C207 C206 C205 102.3(4)
C207 C206 H20I 111.3
C205 C206 H20I 111.3
C207 C206 H20J 111.3
C205 C206 H20J 111.3
H20I C206 H20J 109.2
O201 C207 C206 125.0(5)
O201 C207 C202 128.3(5)
C206 C207 C202 106.5(4)
C210 C208 C205 113.2(4)
C210 C208 C209 108.4(5)
C205 C208 C209 112.7(5)
C210 C208 C202 114.0(4)
C205 C208 C202 94.8(4)
C209 C208 C202 113.5(4)
C208 C209 H20K 109.5
C208 C209 H20L 109.5
H20K C209 H20L 109.5
C208 C209 H20M 109.5
H20K C209 H20M 109.5
H20L C209 H20M 109.5
C208 C210 H21A 109.5
C208 C210 H21B 109.5
H21A C210 H21B 109.5
C208 C210 H21C 109.5
H21A C210 H21C 109.5
H21B C210 H21C 109.5
C311 C301 C306 114.6(4)
C311 C301 C302 110.6(4)
C306 C301 C302 99.7(4)
C311 C301 C307 124.5(4)
C306 C301 C307 102.0(4)
C302 C301 C307 102.0(4)
C301 C302 C303 105.2(4)
C301 C302 H30A 110.7
C303 C302 H30A 110.7
C301 C302 H30B 110.7
C303 C302 H30B 110.7
H30A C302 H30B 108.8
C304 C303 C302 101.7(4)
C304 C303 H30C 111.4
C302 C303 H30C 111.4
C304 C303 H30D 111.4
C302 C303 H30D 111.4
H30C C303 H30D 109.3
C303 C304 C305 106.4(5)
C303 C304 C307 104.0(5)
C305 C304 C307 102.0(4)
C303 C304 H304 114.4
C305 C304 H304 114.4
C307 C304 H304 114.4
C306 C305 C304 102.8(5)
C306 C305 H30E 111.2
C304 C305 H30E 111.2
C306 C305 H30F 111.2
C304 C305 H30F 111.2
H30E C305 H30F 109.1
O301 C306 C305 127.5(5)
O301 C306 C301 126.8(5)
C305 C306 C301 105.5(4)
C309 C307 C308 107.4(5)
C309 C307 C304 112.1(5)
C308 C307 C304 114.9(4)
C309 C307 C301 116.6(4)
C308 C307 C301 111.9(4)
C304 C307 C301 93.8(4)
C307 C308 H30G 109.5
C307 C308 H30H 109.5
H30G C308 H30H 109.5
C307 C308 H30I 109.5
H30G C308 H30I 109.5
H30H C308 H30I 109.5
C307 C309 H30J 109.5
C307 C309 H30K 109.5
H30J C309 H30K 109.5
C307 C309 H30L 109.5
H30J C309 H30L 109.5
H30K C309 H30L 109.5
C301 C311 S301 122.5(4)
C301 C311 H31C 106.7
S301 C311 H31C 106.7
C301 C311 H31D 106.7
S301 C311 H31D 106.7
H31C C311 H31D 106.6
C410 C401 C402 115.5(4)
C410 C401 C406 115.7(4)
C402 C401 C406 107.0(4)
C410 C401 C407 115.8(4)
C402 C401 C407 98.1(4)
C406 C401 C407 102.6(4)
O402 C402 C403 126.7(4)
O402 C402 C401 127.8(4)
C403 C402 C401 105.3(4)
C402 C403 C404 103.0(4)
C402 C403 H40A 111.2
C404 C403 H40A 111.2
C402 C403 H40B 111.2
C404 C403 H40B 111.2
H40A C403 H40B 109.1
C405 C404 C403 107.2(4)
C405 C404 C407 103.7(4)
C403 C404 C407 101.3(4)
C405 C404 H404 114.4
C403 C404 H404 114.4
C407 C404 H404 114.4
C404 C405 C406 102.1(4)
C404 C405 H40C 111.3
C406 C405 H40C 111.3
C404 C405 H40D 111.3
C406 C405 H40D 111.3
H40C C405 H40D 109.2
C401 C406 C405 104.5(4)
C401 C406 H40E 110.8
C405 C406 H40E 110.8
C401 C406 H40F 110.8
C405 C406 H40F 110.8
H40E C406 H40F 108.9
C408 C407 C409 107.8(4)
C408 C407 C404 114.4(4)
C409 C407 C404 112.6(4)
C408 C407 C401 113.8(4)
C409 C407 C401 114.6(4)
C404 C407 C401 93.4(3)
C407 C408 H40G 109.5
C407 C408 H40H 109.5
H40G C408 H40H 109.5
C407 C408 H40I 109.5
H40G C408 H40I 109.5
H40H C408 H40I 109.5
C407 C409 H40J 109.5
C407 C409 H40K 109.5
H40J C409 H40K 109.5
C407 C409 H40L 109.5
H40J C409 H40L 109.5
H40K C409 H40L 109.5
C401 C410 S401 117.7(3)
C401 C410 H41A 107.9
S401 C410 H41A 107.9
C401 C410 H41B 107.9
S401 C410 H41B 107.9
H41A C410 H41B 107.2
C5 N1 C1 118.9(5)
C5 N1 Pd1 116.0(3)
C1 N1 Pd1 123.9(3)
C23 N2 C22 120.5(5)
C23 N2 Pd2 116.9(4)
C22 N2 Pd2 122.5(3)
C30 N3 C26 118.3(5)
C30 N3 Pd1 123.5(3)
C26 N3 Pd1 118.1(4)
C47 N4 C50 119.0(5)
C47 N4 Pd2 116.1(4)
C50 N4 Pd2 124.1(3)
C51 N5 C55 119.3(4)
C51 N5 Pd1 122.4(4)
C55 N5 Pd1 118.3(3)
C75 N6 C71 120.3(4)
C75 N6 Pd2 118.4(3)
C71 N6 Pd2 119.5(3)
C80 N7 C76 118.9(4)
C80 N7 Pd1 118.7(3)
C76 N7 Pd1 121.1(3)
C97 N8 C100 119.7(4)
C97 N8 Pd2 120.5(3)
C100 N8 Pd2 119.8(3)
N3 Pd1 N7 93.00(17)
N3 Pd1 N5 88.73(18)
N7 Pd1 N5 177.87(19)
N3 Pd1 N1 177.66(17)
N7 Pd1 N1 85.21(17)
N5 Pd1 N1 93.04(17)
N4 Pd2 N8 91.97(17)
N4 Pd2 N6 85.15(17)
N8 Pd2 N6 177.12(18)
N4 Pd2 N2 178.88(18)
N8 Pd2 N2 89.04(17)
N6 Pd2 N2 93.84(17)
C7 O1 C6 115.2(4)
C17 O3 C20 116.1(4)
C32 O4 C31 116.6(4)
C42 O6 C45 116.3(4)
C60 O7 C56 119.7(4)
C67 O9 C70 116.6(4)
C82 O10 C81 116.7(4)
C95 O12 C92 118.2(5)
O103 S101 O104 112.8(2)
O103 S101 O102 112.5(2)
O104 S101 O102 112.7(2)
O103 S101 C101 107.2(3)
O104 S101 C101 102.8(2)
O102 S101 C101 108.2(3)
O204 S201 O202 111.3(3)
O204 S201 O203 113.9(3)
O202 S201 O203 111.6(3)
O204 S201 C201 103.8(2)
O202 S201 C201 107.6(2)
O203 S201 C201 108.0(2)
O303 S301 O302 112.2(2)
O303 S301 O304 112.5(2)
O302 S301 O304 112.6(2)
O303 S301 C311 108.3(2)
O302 S301 C311 107.1(2)
O304 S301 C311 103.5(2)
O403 S401 O404 113.8(2)
O403 S401 O401 111.5(2)
O404 S401 O401 111.8(2)
O403 S401 C410 107.9(2)
O404 S401 C410 104.3(2)
O401 S401 C410 107.0(2)

loop_
_geom_bond_atom_site_label_1
_geom_bond_atom_site_label_2
_geom_bond_distance
C001 S001 1.745(7)
C001 H00A 0.98
C001 H00B 0.98
C001 H00C 0.98
C002 S001 1.772(6)
C002 H00D 0.98
C002 H00E 0.98
C002 H00F 0.98
C501 S501 1.794(6)
C501 H50A 0.98
C501 H50B 0.98
C501 H50C 0.98
C502 S501 1.789(6)
C502 H50D 0.98
C502 H50E 0.98
C502 H50F 0.98
C601 S601 1.797(6)
C601 H60A 0.98
C601 H60B 0.98
C601 H60C 0.98
C602 S601 1.760(6)
C602 H60D 0.98
C602 H60E 0.98
C602 H60F 0.98
C701 S701 1.751(7)
C701 H70A 0.98
C701 H70B 0.98
C701 H70C 0.98
C702 S701 1.774(8)
C702 H70D 0.98
C702 H70E 0.98
C702 H70F 0.98
C801 S801 1.776(7)
C801 H80A 0.98
C801 H80B 0.98
C801 H80C 0.98
C802 S801 1.777(6)
C802 H80D 0.98
C802 H80E 0.98
C802 H80F 0.98
C901 S901 1.742(9)
C901 H90A 0.98
C901 H90B 0.98
C901 H90C 0.98
C902 S901 1.750(7)
C902 H90D 0.98
C902 H90E 0.98
C902 H90F 0.98
O001 S001 1.482(5)
O401 S401 1.463(4)
O403 S401 1.453(4)
O404 S401 1.461(4)
O501 S501 1.511(4)
O601 S601 1.498(5)
O701 S701 1.491(4)
O801 S801 1.505(5)
O901 S901 1.495(4)
C1 N1 1.349(7)
C1 C2 1.356(8)
C1 H1 0.95
C2 C3 1.408(7)
C2 H2 0.95
C3 C4 1.363(7)
C3 H3 0.95
C4 C5 1.379(7)
C4 C6 1.535(7)
C5 N1 1.336(6)
C5 H5 0.95
C6 O1 1.416(6)
C6 H6A 0.99
C6 H6B 0.99
C7 O1 1.357(5)
C7 C8 1.383(7)
C7 C12 1.399(7)
C8 C9 1.406(7)
C8 H8 0.95
C9 C10 1.364(7)
C9 H9 0.95
C10 C11 1.402(7)
C10 C13 1.483(7)
C11 C12 1.373(7)
C11 H11 0.95
C12 H12 0.95
C13 O2 1.222(7)
C13 C14 1.490(7)
C14 C19 1.385(7)
C14 C15 1.393(7)
C15 C16 1.403(7)
C15 H15 0.95
C16 C17 1.380(7)
C16 H16 0.95
C17 C18 1.378(7)
C17 O3 1.389(6)
C18 C19 1.415(7)
C18 H18 0.95
C19 H19 0.95
C20 O3 1.422(6)
C20 C21 1.518(7)
C20 H20A 0.99
C20 H20B 0.99
C21 C22 1.370(8)
C21 C25 1.383(7)
C22 N2 1.348(6)
C22 H22 0.95
C23 N2 1.320(6)
C23 C24 1.389(8)
C23 H23 0.95
C24 C25 1.373(8)
C24 H24 0.95
C25 H25 0.95
C26 C27 1.351(8)
C26 N3 1.378(6)
C26 H26 0.95
C27 C28 1.375(8)
C27 H27 0.95
C28 C29 1.386(8)
C28 H28 0.95
C29 C30 1.402(7)
C29 C31 1.490(7)
C30 N3 1.334(6)
C30 H30 0.95
C31 O4 1.438(6)
C31 H31A 0.99
C31 H31B 0.99
C32 O4 1.360(6)
C32 C33 1.397(7)
C32 C37 1.398(7)
C33 C34 1.368(7)
C33 H33 0.95
C34 C35 1.398(7)
C34 H34 0.95
C35 C36 1.390(7)
C35 C38 1.503(7)
C36 C37 1.373(7)
C36 H36 0.95
C37 H37 0.95
C38 O5 1.214(7)
C38 C39 1.490(7)
C39 C44 1.403(7)
C39 C40 1.409(7)
C40 C41 1.368(7)
C40 H40 0.95
C41 C42 1.399(7)
C41 H41 0.95
C42 O6 1.369(6)
C42 C43 1.383(7)
C43 C44 1.381(7)
C43 H43 0.95
C44 H44 0.95
C45 O6 1.440(6)
C45 C46 1.484(7)
C45 H45A 0.99
C45 H45B 0.99
C46 C47 1.385(8)
C46 C48 1.401(7)
C47 N4 1.350(6)
C47 H47 0.95
C48 C49 1.374(8)
C48 H48 0.95
C49 C50 1.378(8)
C49 H49 0.95
C50 N4 1.353(7)
C50 H50 0.95
C51 N5 1.337(7)
C51 C52 1.368(7)
C51 H51 0.95
C52 C53 1.378(7)
C52 H52 0.95
C53 C54 1.371(7)
C53 H53 0.95
C54 C55 1.399(7)
C54 C56 1.506(7)
C55 N5 1.340(6)
C55 H55 0.95
C56 O7 1.429(6)
C56 H56A 0.99
C56 H56B 0.99
C57 C58 1.370(7)
C57 C60 1.394(7)
C57 H57 0.95
C58 C59 1.393(7)
C58 H58 0.95
C59 C62 1.390(7)
C59 C63 1.511(7)
C60 O7 1.351(6)
C60 C61 1.411(6)
C61 C62 1.399(7)
C61 H61 0.95
C62 H62 0.95
C63 O8 1.207(7)
C63 C64 1.502(7)
C64 C65 1.394(8)
C64 C69 1.398(7)
C65 C66 1.398(7)
C65 H65 0.95
C66 C67 1.360(7)
C66 H66 0.95
C67 O9 1.363(6)
C67 C68 1.404(8)
C68 C69 1.394(7)
C68 H68 0.95
C69 H69 0.95
C70 O9 1.435(6)
C70 C72 1.513(7)
C70 H70G 0.99
C70 H70H 0.99
C71 N6 1.357(6)
C71 C72 1.375(7)
C71 H71 0.95
C72 C73 1.398(7)
C73 C74 1.372(7)
C73 H73 0.95
C74 C75 1.387(7)
C74 H74 0.95
C75 N6 1.341(6)
C75 H75 0.95
C76 N7 1.343(6)
C76 C77 1.374(7)
C76 H76 0.95
C77 C78 1.385(8)
C77 H77 0.95
C78 C79 1.365(7)
C78 H78 0.95
C79 C80 1.402(7)
C79 C81 1.515(7)
C80 N7 1.326(6)
C80 H80 0.95
C81 O10 1.441(6)
C81 H81A 0.99
C81 H81B 0.99
C82 O10 1.374(6)
C82 C87 1.390(8)
C82 C83 1.405(7)
C83 C84 1.383(7)
C83 H83 0.95
C84 C85 1.390(8)
C84 H84 0.95
C85 C86 1.394(7)
C85 C88 1.484(7)
C86 C87 1.376(7)
C86 H86 0.95
C87 H87 0.95
C88 O11 1.223(7)
C88 C89 1.486(8)
C89 C94 1.384(8)
C89 C90 1.406(8)
C90 C91 1.406(7)
C90 H90 0.95
C91 C92 1.374(9)
C91 H91 0.95
C92 C93 1.331(10)
C92 O12 1.416(7)
C93 C94 1.420(9)
C93 H93 0.95
C94 H94 0.95
C95 O12 1.376(7)
C95 C96 1.494(8)
C95 H95A 0.99
C95 H95B 0.99
C96 C97 1.368(8)
C96 C98 1.394(8)
C97 N8 1.341(6)
C97 H97 0.95
C98 C99 1.386(8)
C98 H98 0.95
C99 C100 1.395(7)
C99 H99 0.95
C100 N8 1.355(7)
C100 H100 0.95
C101 C102 1.545(7)
C101 S101 1.783(5)
C101 H10A 0.99
C101 H10B 0.99
C102 C108 1.536(7)
C102 C107 1.542(8)
C102 C103 1.559(8)
C103 O101 1.200(6)
C103 C104 1.491(8)
C104 C105 1.531(8)
C104 H10C 0.99
C104 H10D 0.99
C105 C106 1.525(8)
C105 C108 1.540(8)
C105 H105 1
C106 C107 1.540(8)
C106 H10E 0.99
C106 H10F 0.99
C107 H10G 0.99
C107 H10H 0.99
C108 C109 1.539(8)
C108 C110 1.548(8)
C109 H10I 0.98
C109 H10J 0.98
C109 H10K 0.98
C110 H11A 0.98
C110 H11B 0.98
C110 H11C 0.98
C201 C202 1.534(7)
C201 S201 1.788(5)
C201 H20C 0.99
C201 H20D 0.99
C202 C207 1.530(7)
C202 C208 1.544(7)
C202 C203 1.569(7)
C203 C204 1.516(8)
C203 H20E 0.99
C203 H20F 0.99
C204 C205 1.537(8)
C204 H20G 0.99
C204 H20H 0.99
C205 C208 1.533(7)
C205 C206 1.534(8)
C205 H205 1
C206 C207 1.504(8)
C206 H20I 0.99
C206 H20J 0.99
C207 O201 1.212(6)
C208 C210 1.520(7)
C208 C209 1.535(7)
C209 H20K 0.98
C209 H20L 0.98
C209 H20M 0.98
C210 H21A 0.98
C210 H21B 0.98
C210 H21C 0.98
C301 C311 1.492(7)
C301 C306 1.545(7)
C301 C302 1.560(7)
C301 C307 1.568(7)
C302 C303 1.562(7)
C302 H30A 0.99
C302 H30B 0.99
C303 C304 1.535(7)
C303 H30C 0.99
C303 H30D 0.99
C304 C305 1.543(8)
C304 C307 1.560(8)
C304 H304 1
C305 C306 1.526(7)
C305 H30E 0.99
C305 H30F 0.99
C306 O301 1.185(6)
C307 C309 1.512(7)
C307 C308 1.523(7)
C308 H30G 0.98
C308 H30H 0.98
C308 H30I 0.98
C309 H30J 0.98
C309 H30K 0.98
C309 H30L 0.98
C311 S301 1.785(5)
C311 H31C 0.99
C311 H31D 0.99
C401 C410 1.525(6)
C401 C402 1.531(6)
C401 C406 1.545(6)
C401 C407 1.581(6)
C402 O402 1.190(5)
C402 C403 1.529(6)
C403 C404 1.544(7)
C403 H40A 0.99
C403 H40B 0.99
C404 C405 1.526(8)
C404 C407 1.559(6)
C404 H404 1
C405 C406 1.575(6)
C405 H40C 0.99
C405 H40D 0.99
C406 H40E 0.99
C406 H40F 0.99
C407 C408 1.518(7)
C407 C409 1.526(7)
C408 H40G 0.98
C408 H40H 0.98
C408 H40I 0.98
C409 H40J 0.98
C409 H40K 0.98
C409 H40L 0.98
C410 S401 1.818(4)
C410 H41A 0.99
C410 H41B 0.99
N1 Pd1 2.023(4)
N2 Pd2 2.033(4)
N3 Pd1 2.002(4)
N4 Pd2 2.020(5)
N5 Pd1 2.022(4)
N6 Pd2 2.030(4)
N7 Pd1 2.020(4)
N8 Pd2 2.027(4)
O102 S101 1.454(4)
O103 S101 1.451(4)
O104 S101 1.453(4)
O202 S201 1.444(4)
O203 S201 1.454(4)
O204 S201 1.444(4)
O302 S301 1.456(4)
O303 S301 1.453(4)
O304 S301 1.457(4)
